data_4108286
loop_
_publ_author_name
'Yasuhiro Ohki'
'Mayumi Sakamoto'
'Kazuyuki Tatsumi'

_publ_section_title
;
 Reversible Heterolysis of H2 Mediated by an M-S(Thiolate) Bond (M = Ir,
 Rh): A Mechanistic Implication for [NiFe] Hydrogenase
;
_journal_name_full 'Journal of the American Chemical Society'
_journal_page_first 11610
_journal_page_last 11611
_journal_paper_doi 10.1021/ja804848w
_journal_volume 130
_journal_year 2008
_chemical_formula_moiety 'C44 H57 Cl Ir P S '
_chemical_formula_sum 'C44 H57 Cl Ir P S'
_chemical_formula_weight 876.64
_space_group_IT_number 14
_symmetry_cell_setting monoclinic
_symmetry_Int_Tables_number 14
_symmetry_space_group_name_Hall '-P 2yn'
_symmetry_space_group_name_H-M 'P 1 21/n 1'
_cell_angle_alpha 90.0000
_cell_angle_beta 92.817(10)
_cell_angle_gamma 90.0000
_cell_formula_units_Z 4
_cell_length_a 8.751(5)
_cell_length_b 37.922(16)
_cell_length_c 11.966(7)
_cell_measurement_reflns_used 5172
_cell_measurement_temperature 173.1
_cell_measurement_theta_max 27.3
_cell_measurement_theta_min 3.0
_cell_volume 3966(4)
_computing_cell_refinement CrystalClear
_computing_data_collection CrystalClear
_computing_data_reduction CrystalStructure
_computing_publication_material 'CrystalStructure 3.8'
_computing_structure_refinement CRYSTALS
_computing_structure_solution SIR97
_diffrn_detector_area_resol_mean 7.31
_diffrn_measured_fraction_theta_full 0.997
_diffrn_measured_fraction_theta_max 0.997
_diffrn_measurement_device_type 'Rigaku Saturn'
_diffrn_measurement_method \w
_diffrn_radiation_type 'Mo K\a'
_diffrn_radiation_wavelength 0.71070
_diffrn_reflns_av_R_equivalents 0.073
_diffrn_reflns_limit_h_max 10
_diffrn_reflns_limit_h_min -11
_diffrn_reflns_limit_k_max 49
_diffrn_reflns_limit_k_min -43
_diffrn_reflns_limit_l_max 15
_diffrn_reflns_limit_l_min -15
_diffrn_reflns_number 31607
_diffrn_reflns_theta_full 27.48
_diffrn_reflns_theta_max 27.48
_exptl_absorpt_coefficient_mu 3.565
_exptl_absorpt_correction_T_max 0.931
_exptl_absorpt_correction_T_min 0.796
_exptl_absorpt_correction_type multi-scan
_exptl_absorpt_process_details 'Jacobson, R. (1998) Private communication'
_exptl_crystal_colour orange
_exptl_crystal_density_diffrn 1.468
_exptl_crystal_description block
_exptl_crystal_F_000 1784.00
_exptl_crystal_size_max 0.05
_exptl_crystal_size_mid 0.03
_exptl_crystal_size_min 0.02
_refine_diff_density_max 5.62
_refine_diff_density_min -2.34
_refine_ls_extinction_method none
_refine_ls_goodness_of_fit_ref 0.948
_refine_ls_hydrogen_treatment refall
_refine_ls_number_parameters 508
_refine_ls_number_reflns 9081
_refine_ls_R_factor_gt 0.0472
_refine_ls_shift/su_max 0.0000
_refine_ls_structure_factor_coef Fsqd
_refine_ls_weighting_details 'w = 1/[0.7500\s(Fo^2^)]/(4Fo^2^)'
_refine_ls_weighting_scheme calc
_refine_ls_wR_factor_ref 0.1070
_reflns_number_gt 5344
_reflns_number_total 9081
_reflns_threshold_expression F^2^>2.0\s(F^2^)
_cod_data_source_file ja804848w_si_002_3.cif
_cod_data_source_block '__saka99-071108'
_cod_original_formula_sum 'C44 H57 Cl Ir P S '
_cod_database_code 4108286

loop_
_symmetry_equiv_pos_site_id
_symmetry_equiv_pos_as_xyz
1 +X,+Y,+Z
2 1/2-X,1/2+Y,1/2-Z
3 -X,-Y,-Z
4 1/2+X,1/2-Y,1/2+Z

loop_
_atom_site_label
_atom_site_type_symbol
_atom_site_fract_x
_atom_site_fract_y
_atom_site_fract_z
_atom_site_U_iso_or_equiv
_atom_site_adp_type
_atom_site_occupancy
_atom_site_symmetry_multiplicity
_atom_site_calc_flag
_atom_site_refinement_flags
Ir(1) Ir 0.58248(3) 0.123890(10) 0.07705(2) 0.02487(6) Uani 1.00 1 d .
Cl(1) Cl 0.3896(2) 0.09982(5) 0.19049(17) 0.0399(5) Uani 1.00 1 d .
S(1) S 0.7383(2) 0.15959(5) 0.20562(16) 0.0274(4) Uani 1.00 1 d .
P(1) P 0.4314(2) 0.17233(5) 0.06216(19) 0.0353(5) Uani 1.00 1 d .
C(1) C 0.6810(9) 0.07126(19) 0.0325(6) 0.034(2) Uani 1.00 1 d .
C(2) C 0.7971(8) 0.09641(19) 0.0260(6) 0.032(2) Uani 1.00 1 d .
C(3) C 0.7462(8) 0.1239(2) -0.0525(5) 0.0315(19) Uani 1.00 1 d .
C(4) C 0.5989(9) 0.1123(2) -0.1007(6) 0.037(2) Uani 1.00 1 d .
C(5) C 0.5574(9) 0.08104(19) -0.0456(6) 0.034(2) Uani 1.00 1 d .
C(6) C 0.6820(10) 0.0386(2) 0.1023(7) 0.049(2) Uani 1.00 1 d .
C(7) C 0.9519(9) 0.0966(2) 0.0871(7) 0.041(2) Uani 1.00 1 d .
C(8) C 0.8386(9) 0.1546(2) -0.0877(7) 0.048(2) Uani 1.00 1 d .
C(9) C 0.5166(9) 0.1283(2) -0.2001(6) 0.047(2) Uani 1.00 1 d .
C(10) C 0.4154(10) 0.0604(2) -0.0714(7) 0.050(2) Uani 1.00 1 d .
C(11) C 0.7134(7) 0.16781(19) 0.3498(6) 0.0273(19) Uani 1.00 1 d .
C(12) C 0.7208(8) 0.14156(18) 0.4333(6) 0.0282(19) Uani 1.00 1 d .
C(13) C 0.7181(8) 0.1510(2) 0.5443(6) 0.035(2) Uani 1.00 1 d .
C(14) C 0.7150(8) 0.1852(2) 0.5804(6) 0.036(2) Uani 1.00 1 d .
C(15) C 0.7121(8) 0.21163(19) 0.4998(6) 0.029(2) Uani 1.00 1 d .
C(16) C 0.7126(8) 0.20354(18) 0.3864(6) 0.029(2) Uani 1.00 1 d .
C(17) C 0.7315(7) 0.10266(17) 0.4108(5) 0.0235(18) Uani 1.00 1 d .
C(18) C 0.6050(8) 0.0810(2) 0.4290(6) 0.032(2) Uani 1.00 1 d .
C(19) C 0.6196(9) 0.04466(19) 0.4211(6) 0.037(2) Uani 1.00 1 d .
C(20) C 0.7583(9) 0.0294(2) 0.3986(6) 0.037(2) Uani 1.00 1 d .
C(21) C 0.8830(9) 0.05083(19) 0.3831(6) 0.036(2) Uani 1.00 1 d .
C(22) C 0.8724(8) 0.0874(2) 0.3905(6) 0.035(2) Uani 1.00 1 d .
C(23) C 0.4541(8) 0.0961(2) 0.4616(6) 0.040(2) Uani 1.00 1 d .
C(24) C 0.7729(13) -0.0103(2) 0.3931(9) 0.058(3) Uani 1.00 1 d .
C(25) C 1.0128(8) 0.1094(2) 0.3805(7) 0.041(2) Uani 1.00 1 d .
C(26) C 0.7116(8) 0.23457(17) 0.3081(5) 0.0258(18) Uani 1.00 1 d .
C(27) C 0.8435(8) 0.2431(2) 0.2514(6) 0.033(2) Uani 1.00 1 d .
C(28) C 0.8381(9) 0.2718(2) 0.1787(6) 0.039(2) Uani 1.00 1 d .
C(29) C 0.7094(10) 0.2927(2) 0.1643(7) 0.043(2) Uani 1.00 1 d .
C(30) C 0.5856(9) 0.28566(18) 0.2257(6) 0.035(2) Uani 1.00 1 d .
C(31) C 0.5837(8) 0.25678(18) 0.2990(6) 0.030(2) Uani 1.00 1 d .
C(32) C 0.9889(9) 0.2229(2) 0.2665(8) 0.043(2) Uani 1.00 1 d .
C(33) C 0.7052(13) 0.3235(2) 0.0814(8) 0.068(3) Uani 1.00 1 d .
C(34) C 0.4452(9) 0.2523(2) 0.3684(7) 0.042(2) Uani 1.00 1 d .
C(35) C 0.3557(9) 0.1865(2) 0.1905(7) 0.047(2) Uani 1.00 1 d .
C(36) C 0.5229(10) 0.2111(2) 0.0077(8) 0.053(2) Uani 1.00 1 d .
C(37) C 0.2586(9) 0.1677(2) -0.0263(8) 0.058(3) Uani 1.00 1 d .
C(38) C 1.0339(11) 0.0870(2) -0.2682(9) 0.066(3) Uani 1.00 1 d .
C(39) C 0.9318(10) 0.0564(2) -0.2438(7) 0.047(2) Uani 1.00 1 d .
C(40) C 0.8006(10) 0.0502(2) -0.3071(7) 0.051(2) Uani 1.00 1 d .
C(41) C 0.7120(12) 0.0211(2) -0.2912(9) 0.070(3) Uani 1.00 1 d .
C(42) C 0.7560(12) -0.0034(2) -0.2110(9) 0.068(3) Uani 1.00 1 d .
C(43) C 0.8894(13) 0.0024(2) -0.1469(8) 0.062(3) Uani 1.00 1 d .
C(44) C 0.9774(10) 0.0319(2) -0.1620(7) 0.050(2) Uani 1.00 1 d .
H(1) H 0.5928 0.0384 0.1473 0.059 Uiso 1.00 1 c R
H(2) H 0.7739 0.0381 0.1509 0.059 Uiso 1.00 1 c R
H(3) H 0.6798 0.0181 0.0538 0.060 Uiso 1.00 1 c R
H(4) H 1.0302 0.0912 0.0350 0.049 Uiso 1.00 1 c R
H(5) H 0.959(8) 0.0798(18) 0.152(6) 0.04(2) Uiso 1.00 1 c .
H(6) H 0.9712 0.1197 0.1197 0.049 Uiso 1.00 1 c R
H(7) H 0.8575 0.1703 -0.0245 0.059 Uiso 1.00 1 c R
H(8) H 0.9354 0.1463 -0.1139 0.059 Uiso 1.00 1 c R
H(9) H 0.7832 0.1671 -0.1475 0.059 Uiso 1.00 1 c R
H(10) H 0.5425 0.1531 -0.2044 0.057 Uiso 1.00 1 c R
H(11) H 0.5468 0.1164 -0.2673 0.057 Uiso 1.00 1 c R
H(12) H 0.414(7) 0.1267(18) -0.199(5) 0.03(2) Uiso 1.00 1 c .
H(13) H 0.4132 0.0401 -0.0225 0.060 Uiso 1.00 1 c R
H(14) H 0.4134 0.0527 -0.1487 0.060 Uiso 1.00 1 c R
H(15) H 0.3270 0.0752 -0.0598 0.060 Uiso 1.00 1 c R
H(16) H 0.7187 0.1323 0.5999 0.042 Uiso 1.00 1 c R
H(17) H 0.7146 0.1909 0.6594 0.043 Uiso 1.00 1 c R
H(18) H 0.7098 0.2361 0.5230 0.035 Uiso 1.00 1 c R
H(19) H 0.5313 0.0298 0.4315 0.044 Uiso 1.00 1 c R
H(20) H 0.9801 0.0402 0.3666 0.044 Uiso 1.00 1 c R
H(21) H 0.3716 0.0810 0.4330 0.048 Uiso 1.00 1 c R
H(22) H 0.4413 0.1195 0.4303 0.048 Uiso 1.00 1 c R
H(23) H 0.4525 0.0973 0.5425 0.048 Uiso 1.00 1 c R
H(24) H 0.6861 -0.0199 0.3498 0.071 Uiso 1.00 1 c R
H(25) H 0.858(11) -0.018(2) 0.360(8) 0.08(3) Uiso 1.00 1 c .
H(26) H 0.7750 -0.0199 0.4683 0.071 Uiso 1.00 1 c R
H(27) H 1.0224 0.1162 0.3030 0.049 Uiso 1.00 1 c R
H(28) H 1.0050 0.1304 0.4261 0.049 Uiso 1.00 1 c R
H(29) H 1.1022 0.0960 0.4060 0.049 Uiso 1.00 1 c R
H(30) H 0.9274 0.2773 0.1369 0.046 Uiso 1.00 1 c R
H(31) H 0.4968 0.3010 0.2184 0.042 Uiso 1.00 1 c R
H(32) H 0.9841 0.2021 0.2190 0.052 Uiso 1.00 1 c R
H(33) H 1.0037 0.2157 0.3441 0.052 Uiso 1.00 1 c R
H(34) H 1.086(9) 0.236(2) 0.260(6) 0.06(2) Uiso 1.00 1 c .
H(35) H 0.6669 0.3152 0.0086 0.081 Uiso 1.00 1 c R
H(36) H 0.6384 0.3418 0.1074 0.081 Uiso 1.00 1 c R
H(37) H 0.8076 0.3329 0.0755 0.081 Uiso 1.00 1 c R
H(38) H 0.460(8) 0.2642(18) 0.439(6) 0.04(2) Uiso 1.00 1 c .
H(39) H 0.3561 0.2622 0.3285 0.050 Uiso 1.00 1 c R
H(40) H 0.4282 0.2274 0.3819 0.050 Uiso 1.00 1 c R
H(41) H 0.300(10) 0.164(2) 0.224(7) 0.08(3) Uiso 1.00 1 c .
H(42) H 0.4387 0.1943 0.2414 0.056 Uiso 1.00 1 c R
H(43) H 0.2850 0.2058 0.1760 0.056 Uiso 1.00 1 c R
H(44) H 0.6004 0.2040 -0.0429 0.063 Uiso 1.00 1 c R
H(45) H 0.4470 0.2256 -0.0323 0.063 Uiso 1.00 1 c R
H(46) H 0.5702 0.2246 0.0691 0.063 Uiso 1.00 1 c R
H(47) H 0.2809 0.1745 -0.1020 0.070 Uiso 1.00 1 c R
H(48) H 0.1792 0.1829 0.0006 0.070 Uiso 1.00 1 c R
H(49) H 0.2241 0.1434 -0.0260 0.070 Uiso 1.00 1 c R
H(50) H 1.1088 0.0797 -0.3207 0.079 Uiso 1.00 1 c R
H(51) H 0.9728 0.1061 -0.3003 0.079 Uiso 1.00 1 c R
H(52) H 1.0862 0.0949 -0.1993 0.079 Uiso 1.00 1 c R
H(53) H 0.7695 0.0669 -0.3653 0.060 Uiso 1.00 1 c R
H(54) H 0.6179 0.0178 -0.3362 0.083 Uiso 1.00 1 c R
H(55) H 0.6948 -0.0243 -0.1998 0.082 Uiso 1.00 1 c R
H(56) H 0.9217 -0.0147 -0.0902 0.075 Uiso 1.00 1 c R
H(57) H 1.0703 0.0357 -0.1160 0.059 Uiso 1.00 1 c R

loop_
_atom_site_aniso_label
_atom_site_aniso_U_11
_atom_site_aniso_U_22
_atom_site_aniso_U_33
_atom_site_aniso_U_12
_atom_site_aniso_U_13
_atom_site_aniso_U_23
Ir(1) 0.02525(14) 0.02466(14) 0.02481(14) -0.00176(13) 0.00235(10) 0.00003(13)
Cl(1) 0.0346(10) 0.0483(12) 0.0376(11) -0.0081(9) 0.0098(8) 0.0055(9)
S(1) 0.0256(9) 0.0280(9) 0.0289(10) -0.0020(7) 0.0031(7) -0.0011(7)
P(1) 0.0286(10) 0.0337(11) 0.0430(13) 0.0037(8) -0.0032(9) -0.0012(9)
C(1) 0.042(4) 0.023(3) 0.036(4) 0.002(3) 0.005(3) -0.008(3)
C(2) 0.028(4) 0.029(4) 0.038(4) 0.004(3) 0.010(3) -0.005(3)
C(3) 0.032(3) 0.036(4) 0.029(3) -0.011(3) 0.017(3) -0.004(3)
C(4) 0.037(4) 0.052(5) 0.023(3) -0.012(3) 0.009(3) -0.002(3)
C(5) 0.043(4) 0.030(4) 0.028(4) -0.009(3) -0.000(3) -0.011(3)
C(6) 0.061(6) 0.030(4) 0.057(6) 0.013(4) 0.007(4) 0.009(4)
C(7) 0.041(5) 0.033(4) 0.049(5) 0.006(3) 0.000(4) -0.003(4)
C(8) 0.042(5) 0.053(5) 0.052(5) -0.006(4) 0.022(4) 0.012(4)
C(9) 0.041(5) 0.072(6) 0.030(4) -0.010(4) 0.004(3) 0.004(4)
C(10) 0.057(5) 0.041(4) 0.051(5) -0.017(4) 0.001(4) -0.017(4)
C(11) 0.016(3) 0.038(4) 0.028(4) 0.001(3) -0.002(2) -0.004(3)
C(12) 0.030(4) 0.027(3) 0.028(4) 0.003(3) 0.006(3) 0.002(3)
C(13) 0.041(4) 0.035(4) 0.029(4) 0.002(3) 0.008(3) 0.000(3)
C(14) 0.034(4) 0.048(4) 0.026(4) 0.001(3) 0.002(3) -0.001(3)
C(15) 0.037(4) 0.023(3) 0.029(4) -0.002(3) 0.004(3) -0.002(3)
C(16) 0.026(3) 0.028(3) 0.031(4) -0.004(3) 0.001(3) -0.006(3)
C(17) 0.026(3) 0.021(3) 0.023(3) 0.000(2) -0.003(2) 0.004(2)
C(18) 0.027(4) 0.039(4) 0.028(4) -0.001(3) -0.004(3) 0.005(3)
C(19) 0.047(5) 0.028(4) 0.036(4) 0.000(3) 0.009(3) 0.006(3)
C(20) 0.054(5) 0.030(4) 0.028(4) -0.002(3) 0.005(3) 0.006(3)
C(21) 0.039(4) 0.028(4) 0.042(4) 0.014(3) 0.010(3) 0.001(3)
C(22) 0.031(4) 0.043(4) 0.031(4) 0.012(3) 0.000(3) 0.011(3)
C(23) 0.038(4) 0.039(4) 0.043(5) -0.000(3) 0.006(3) 0.001(3)
C(24) 0.077(7) 0.036(5) 0.065(7) 0.013(5) 0.018(6) 0.005(4)
C(25) 0.030(4) 0.046(4) 0.047(5) 0.006(3) 0.011(3) -0.007(3)
C(26) 0.028(3) 0.023(3) 0.026(3) -0.000(2) 0.002(3) -0.007(2)
C(27) 0.034(4) 0.034(4) 0.033(4) -0.003(3) 0.005(3) -0.003(3)
C(28) 0.040(4) 0.044(4) 0.032(4) -0.014(3) 0.007(3) -0.000(3)
C(29) 0.054(5) 0.034(4) 0.041(5) -0.005(4) 0.001(4) 0.010(3)
C(30) 0.037(4) 0.022(3) 0.045(5) 0.010(3) -0.002(3) -0.003(3)
C(31) 0.034(4) 0.021(3) 0.035(4) -0.001(3) -0.000(3) -0.005(3)
C(32) 0.029(4) 0.039(4) 0.062(6) -0.006(3) 0.006(4) -0.005(4)
C(33) 0.112(9) 0.038(5) 0.054(6) -0.003(5) 0.007(6) 0.013(4)
C(34) 0.042(5) 0.038(4) 0.045(5) 0.002(3) 0.009(4) -0.005(4)
C(35) 0.033(4) 0.045(5) 0.062(6) 0.015(4) -0.001(4) -0.009(4)
C(36) 0.057(6) 0.032(4) 0.069(6) 0.004(4) -0.007(5) 0.008(4)
C(37) 0.042(5) 0.068(6) 0.063(6) -0.000(4) -0.011(4) 0.007(5)
C(38) 0.066(7) 0.052(6) 0.079(8) -0.009(5) 0.003(6) -0.001(5)
C(39) 0.055(5) 0.043(5) 0.042(5) 0.016(4) 0.004(4) -0.006(4)
C(40) 0.055(5) 0.048(5) 0.047(5) 0.004(4) -0.014(4) 0.004(4)
C(41) 0.070(7) 0.078(7) 0.059(7) -0.015(6) -0.012(5) 0.015(5)
C(42) 0.073(7) 0.065(7) 0.066(7) -0.022(5) 0.018(6) -0.012(5)
C(43) 0.090(8) 0.055(6) 0.043(6) 0.008(5) 0.011(5) 0.007(4)
C(44) 0.054(5) 0.054(5) 0.040(5) 0.006(4) -0.003(4) 0.004(4)

loop_
_atom_type_symbol
_atom_type_description
_atom_type_scat_dispersion_real
_atom_type_scat_dispersion_imag
_atom_type_scat_source
C C 0.003 0.002
;
International Tables for Crystallography
(1992, Vol. C, Tables 4.2.6.8 and 6.1.1.4)
;
H H 0.000 0.000
;
International Tables for Crystallography
(1992, Vol. C, Table 6.1.1.4)
;
Ir Ir -1.444 7.990
;
International Tables for Crystallography
(1992, Vol. C, Tables 4.2.6.8 and 6.1.1.4)
;
S S 0.125 0.123
;
International Tables for Crystallography
(1992, Vol. C, Tables 4.2.6.8 and 6.1.1.4)
;
P P 0.102 0.094
;
International Tables for Crystallography
(1992, Vol. C, Tables 4.2.6.8 and 6.1.1.4)
;
Cl Cl 0.148 0.159
;
International Tables for Crystallography
(1992, Vol. C, Tables 4.2.6.8 and 6.1.1.4)
;

loop_
_geom_angle_atom_site_label_1
_geom_angle_atom_site_label_2
_geom_angle_atom_site_label_3
_geom_angle
_geom_angle_publ_flag
Cl(1) Ir(1) S(1) 104.09(6) yes
Cl(1) Ir(1) P(1) 85.93(7) yes
Cl(1) Ir(1) C(1) 94.9(2) yes
Cl(1) Ir(1) C(2) 126.54(19) yes
Cl(1) Ir(1) C(3) 156.3(2) yes
Cl(1) Ir(1) C(4) 123.8(2) yes
Cl(1) Ir(1) C(5) 92.7(2) yes
S(1) Ir(1) P(1) 84.54(6) yes
S(1) Ir(1) C(1) 115.9(2) yes
S(1) Ir(1) C(2) 88.85(19) yes
S(1) Ir(1) C(3) 94.80(19) yes
S(1) Ir(1) C(4) 132.1(2) yes
S(1) Ir(1) C(5) 151.0(2) yes
P(1) Ir(1) C(1) 158.5(2) yes
P(1) Ir(1) C(2) 147.45(19) yes
P(1) Ir(1) C(3) 110.4(2) yes
P(1) Ir(1) C(4) 98.8(2) yes
P(1) Ir(1) C(5) 120.6(2) yes
C(1) Ir(1) C(2) 36.2(2) yes
C(1) Ir(1) C(3) 63.5(2) yes
C(1) Ir(1) C(4) 63.0(2) yes
C(1) Ir(1) C(5) 37.9(2) yes
C(2) Ir(1) C(3) 38.4(2) yes
C(2) Ir(1) C(4) 63.1(2) yes
C(2) Ir(1) C(5) 62.2(2) yes
C(3) Ir(1) C(4) 39.1(2) yes
C(3) Ir(1) C(5) 64.4(2) yes
C(4) Ir(1) C(5) 37.6(2) yes
Ir(1) S(1) C(11) 128.6(2) yes
Ir(1) P(1) C(35) 114.6(2) yes
Ir(1) P(1) C(36) 114.9(2) yes
Ir(1) P(1) C(37) 115.8(3) yes
C(35) P(1) C(36) 104.7(4) yes
C(35) P(1) C(37) 101.4(4) yes
C(36) P(1) C(37) 103.8(4) yes
Ir(1) C(1) C(2) 72.3(4) yes
Ir(1) C(1) C(5) 69.0(4) yes
Ir(1) C(1) C(6) 126.6(5) yes
C(2) C(1) C(5) 108.2(6) yes
C(2) C(1) C(6) 127.8(7) yes
C(5) C(1) C(6) 124.0(6) yes
Ir(1) C(2) C(1) 71.5(4) yes
Ir(1) C(2) C(3) 67.2(3) yes
Ir(1) C(2) C(7) 127.4(5) yes
C(1) C(2) C(3) 108.8(6) yes
C(1) C(2) C(7) 127.9(6) yes
C(3) C(2) C(7) 123.3(6) yes
Ir(1) C(3) C(2) 74.4(4) yes
Ir(1) C(3) C(4) 71.3(4) yes
Ir(1) C(3) C(8) 126.1(5) yes
C(2) C(3) C(4) 106.1(6) yes
C(2) C(3) C(8) 125.9(6) yes
C(4) C(3) C(8) 127.4(6) yes
Ir(1) C(4) C(3) 69.7(4) yes
Ir(1) C(4) C(5) 71.6(4) yes
Ir(1) C(4) C(9) 130.0(5) yes
C(3) C(4) C(5) 108.2(6) yes
C(3) C(4) C(9) 125.3(7) yes
C(5) C(4) C(9) 126.1(7) yes
Ir(1) C(5) C(1) 73.1(4) yes
Ir(1) C(5) C(4) 70.8(4) yes
Ir(1) C(5) C(10) 125.7(5) yes
C(1) C(5) C(4) 108.4(6) yes
C(1) C(5) C(10) 126.3(6) yes
C(4) C(5) C(10) 125.1(6) yes
S(1) C(11) C(12) 124.1(5) yes
S(1) C(11) C(16) 117.9(5) yes
C(12) C(11) C(16) 117.0(6) yes
C(11) C(12) C(13) 119.9(6) yes
C(11) C(12) C(17) 124.6(6) yes
C(13) C(12) C(17) 115.5(6) yes
C(12) C(13) C(14) 123.4(7) yes
C(13) C(14) C(15) 117.7(7) yes
C(14) C(15) C(16) 121.1(6) yes
C(11) C(16) C(15) 120.7(6) yes
C(11) C(16) C(26) 123.5(6) yes
C(15) C(16) C(26) 115.8(6) yes
C(12) C(17) C(18) 119.3(6) yes
C(12) C(17) C(22) 120.1(6) yes
C(18) C(17) C(22) 119.7(6) yes
C(17) C(18) C(19) 119.6(6) yes
C(17) C(18) C(23) 121.7(6) yes
C(19) C(18) C(23) 118.6(6) yes
C(18) C(19) C(20) 121.0(7) yes
C(19) C(20) C(21) 119.0(6) yes
C(19) C(20) C(24) 120.2(7) yes
C(21) C(20) C(24) 120.8(7) yes
C(20) C(21) C(22) 121.5(7) yes
C(17) C(22) C(21) 119.0(6) yes
C(17) C(22) C(25) 121.3(6) yes
C(21) C(22) C(25) 119.6(6) yes
C(16) C(26) C(27) 120.0(6) yes
C(16) C(26) C(31) 119.9(6) yes
C(27) C(26) C(31) 119.8(6) yes
C(26) C(27) C(28) 118.5(6) yes
C(26) C(27) C(32) 122.7(6) yes
C(28) C(27) C(32) 118.7(7) yes
C(27) C(28) C(29) 121.9(7) yes
C(28) C(29) C(30) 118.9(7) yes
C(28) C(29) C(33) 120.8(8) yes
C(30) C(29) C(33) 120.3(7) yes
C(29) C(30) C(31) 121.6(7) yes
C(26) C(31) C(30) 118.9(6) yes
C(26) C(31) C(34) 123.3(6) yes
C(30) C(31) C(34) 117.7(6) yes
C(38) C(39) C(40) 121.1(8) yes
C(38) C(39) C(44) 119.9(8) yes
C(40) C(39) C(44) 118.7(8) yes
C(39) C(40) C(41) 121.9(8) yes
C(40) C(41) C(42) 120.0(9) yes
C(41) C(42) C(43) 118.6(9) yes
C(42) C(43) C(44) 121.3(9) yes
C(39) C(44) C(43) 119.4(8) yes
C(1) C(6) H(1) 109.5 no
C(1) C(6) H(2) 109.5 no
C(1) C(6) H(3) 109.4 no
H(1) C(6) H(2) 109.5 no
H(1) C(6) H(3) 109.5 no
H(2) C(6) H(3) 109.5 no
C(2) C(7) H(4) 109.5 no
C(2) C(7) H(5) 113(4) no
C(2) C(7) H(6) 109.4 no
H(4) C(7) H(5) 110.3 no
H(4) C(7) H(6) 109.5 no
H(5) C(7) H(6) 104.9 no
C(3) C(8) H(7) 109.5 no
C(3) C(8) H(8) 109.4 no
C(3) C(8) H(9) 109.5 no
H(7) C(8) H(8) 109.5 no
H(7) C(8) H(9) 109.5 no
H(8) C(8) H(9) 109.5 no
C(4) C(9) H(10) 109.5 no
C(4) C(9) H(11) 109.4 no
C(4) C(9) H(12) 114(4) no
H(10) C(9) H(11) 109.5 no
H(10) C(9) H(12) 107.5 no
H(11) C(9) H(12) 106.9 no
C(5) C(10) H(13) 109.6 no
C(5) C(10) H(14) 109.4 no
C(5) C(10) H(15) 109.4 no
H(13) C(10) H(14) 109.5 no
H(13) C(10) H(15) 109.5 no
H(14) C(10) H(15) 109.5 no
C(12) C(13) H(16) 118.3 no
C(14) C(13) H(16) 118.3 no
C(13) C(14) H(17) 121.1 no
C(15) C(14) H(17) 121.2 no
C(14) C(15) H(18) 119.5 no
C(16) C(15) H(18) 119.4 no
C(18) C(19) H(19) 119.5 no
C(20) C(19) H(19) 119.5 no
C(20) C(21) H(20) 119.2 no
C(22) C(21) H(20) 119.2 no
C(18) C(23) H(21) 109.4 no
C(18) C(23) H(22) 109.6 no
C(18) C(23) H(23) 109.4 no
H(21) C(23) H(22) 109.5 no
H(21) C(23) H(23) 109.5 no
H(22) C(23) H(23) 109.5 no
C(20) C(24) H(24) 109.5 no
C(20) C(24) H(25) 114(6) no
C(20) C(24) H(26) 109.4 no
H(24) C(24) H(25) 106.5 no
H(24) C(24) H(26) 109.5 no
H(25) C(24) H(26) 108.0 no
C(22) C(25) H(27) 109.5 no
C(22) C(25) H(28) 109.4 no
C(22) C(25) H(29) 109.5 no
H(27) C(25) H(28) 109.5 no
H(27) C(25) H(29) 109.5 no
H(28) C(25) H(29) 109.5 no
C(27) C(28) H(30) 119.0 no
C(29) C(28) H(30) 119.0 no
C(29) C(30) H(31) 119.2 no
C(31) C(30) H(31) 119.2 no
C(27) C(32) H(32) 109.5 no
C(27) C(32) H(33) 109.5 no
C(27) C(32) H(34) 117(4) no
H(32) C(32) H(33) 109.5 no
H(32) C(32) H(34) 111.9 no
H(33) C(32) H(34) 98.5 no
C(29) C(33) H(35) 109.4 no
C(29) C(33) H(36) 109.5 no
C(29) C(33) H(37) 109.5 no
H(35) C(33) H(36) 109.5 no
H(35) C(33) H(37) 109.5 no
H(36) C(33) H(37) 109.5 no
C(31) C(34) H(38) 111(4) no
C(31) C(34) H(39) 109.4 no
C(31) C(34) H(40) 109.5 no
H(38) C(34) H(39) 108.6 no
H(38) C(34) H(40) 109.1 no
H(39) C(34) H(40) 109.5 no
P(1) C(35) H(41) 106(4) no
P(1) C(35) H(42) 109.5 no
P(1) C(35) H(43) 109.5 no
H(41) C(35) H(42) 110.8 no
H(41) C(35) H(43) 111.9 no
H(42) C(35) H(43) 109.5 no
P(1) C(36) H(44) 109.4 no
P(1) C(36) H(45) 109.5 no
P(1) C(36) H(46) 109.5 no
H(44) C(36) H(45) 109.5 no
H(44) C(36) H(46) 109.5 no
H(45) C(36) H(46) 109.5 no
P(1) C(37) H(47) 108.6 no
P(1) C(37) H(48) 109.9 no
P(1) C(37) H(49) 109.9 no
H(47) C(37) H(48) 109.5 no
H(47) C(37) H(49) 109.5 no
H(48) C(37) H(49) 109.5 no
C(39) C(38) H(50) 109.5 no
C(39) C(38) H(51) 109.4 no
C(39) C(38) H(52) 109.5 no
H(50) C(38) H(51) 109.5 no
H(50) C(38) H(52) 109.5 no
H(51) C(38) H(52) 109.5 no
C(39) C(40) H(53) 119.0 no
C(41) C(40) H(53) 119.0 no
C(40) C(41) H(54) 120.0 no
C(42) C(41) H(54) 120.0 no
C(41) C(42) H(55) 120.7 no
C(43) C(42) H(55) 120.7 no
C(42) C(43) H(56) 119.3 no
C(44) C(43) H(56) 119.4 no
C(39) C(44) H(57) 120.3 no
C(43) C(44) H(57) 120.3 no

loop_
_geom_bond_atom_site_label_1
_geom_bond_atom_site_label_2
_geom_bond_distance
_geom_bond_publ_flag
Ir(1) Cl(1) 2.398(2) yes
Ir(1) S(1) 2.4194(18) yes
Ir(1) P(1) 2.2650(19) yes
Ir(1) C(1) 2.248(7) yes
Ir(1) C(2) 2.258(7) yes
Ir(1) C(3) 2.162(7) yes
Ir(1) C(4) 2.183(7) yes
Ir(1) C(5) 2.194(7) yes
S(1) C(11) 1.777(7) yes
P(1) C(35) 1.785(9) yes
P(1) C(36) 1.811(8) yes
P(1) C(37) 1.811(9) yes
C(1) C(2) 1.399(10) yes
C(1) C(5) 1.443(10) yes
C(1) C(6) 1.494(10) yes
C(2) C(3) 1.457(10) yes
C(2) C(7) 1.508(11) yes
C(3) C(4) 1.454(10) yes
C(3) C(8) 1.491(11) yes
C(4) C(5) 1.411(10) yes
C(4) C(9) 1.490(11) yes
C(5) C(10) 1.487(11) yes
C(11) C(12) 1.410(10) yes
C(11) C(16) 1.424(9) yes
C(12) C(13) 1.376(10) yes
C(12) C(17) 1.503(9) yes
C(13) C(14) 1.371(10) yes
C(14) C(15) 1.389(10) yes
C(15) C(16) 1.391(10) yes
C(16) C(26) 1.504(9) yes
C(17) C(18) 1.405(10) yes
C(17) C(22) 1.394(10) yes
C(18) C(19) 1.388(10) yes
C(18) C(23) 1.507(10) yes
C(19) C(20) 1.384(11) yes
C(20) C(21) 1.381(11) yes
C(20) C(24) 1.511(11) yes
C(21) C(22) 1.394(10) yes
C(22) C(25) 1.495(10) yes
C(26) C(27) 1.405(10) yes
C(26) C(31) 1.401(9) yes
C(27) C(28) 1.394(10) yes
C(27) C(32) 1.489(11) yes
C(28) C(29) 1.382(11) yes
C(29) C(30) 1.365(12) yes
C(29) C(33) 1.530(12) yes
C(30) C(31) 1.404(10) yes
C(31) C(34) 1.512(11) yes
C(38) C(39) 1.502(13) yes
C(39) C(40) 1.364(12) yes
C(39) C(44) 1.392(12) yes
C(40) C(41) 1.366(14) yes
C(41) C(42) 1.379(15) yes
C(42) C(43) 1.382(15) yes
C(43) C(44) 1.376(14) yes
C(6) H(1) 0.970 no
C(6) H(2) 0.970 no
C(6) H(3) 0.970 no
C(7) H(4) 0.970 no
C(7) H(5) 1.00(7) no
C(7) H(6) 0.970 no
C(8) H(7) 0.970 no
C(8) H(8) 0.970 no
C(8) H(9) 0.970 no
C(9) H(10) 0.970 no
C(9) H(11) 0.970 no
C(9) H(12) 0.90(6) no
C(10) H(13) 0.970 no
C(10) H(14) 0.970 no
C(10) H(15) 0.970 no
C(13) H(16) 0.970 no
C(14) H(17) 0.970 no
C(15) H(18) 0.970 no
C(19) H(19) 0.970 no
C(21) H(20) 0.970 no
C(23) H(21) 0.970 no
C(23) H(22) 0.970 no
C(23) H(23) 0.970 no
C(24) H(24) 0.970 no
C(24) H(25) 0.90(10) no
C(24) H(26) 0.970 no
C(25) H(27) 0.970 no
C(25) H(28) 0.970 no
C(25) H(29) 0.970 no
C(28) H(30) 0.970 no
C(30) H(31) 0.970 no
C(32) H(32) 0.970 no
C(32) H(33) 0.970 no
C(32) H(34) 1.00(8) no
C(33) H(35) 0.970 no
C(33) H(36) 0.970 no
C(33) H(37) 0.970 no
C(34) H(38) 0.96(7) no
C(34) H(39) 0.970 no
C(34) H(40) 0.970 no
C(35) H(41) 1.08(9) no
C(35) H(42) 0.970 no
C(35) H(43) 0.970 no
C(36) H(44) 0.970 no
C(36) H(45) 0.970 no
C(36) H(46) 0.970 no
C(37) H(47) 0.970 no
C(37) H(48) 0.970 no
C(37) H(49) 0.970 no
C(38) H(50) 0.970 no
C(38) H(51) 0.970 no
C(38) H(52) 0.970 no
C(40) H(53) 0.970 no
C(41) H(54) 0.970 no
C(42) H(55) 0.970 no
C(43) H(56) 0.970 no
C(44) H(57) 0.970 no

loop_
_geom_contact_atom_site_label_1
_geom_contact_atom_site_label_2
_geom_contact_distance
_geom_contact_site_symmetry_2
Ir(1) C(6) 3.360(7) .
Ir(1) C(7) 3.392(8) .
Ir(1) C(8) 3.271(8) .
Ir(1) C(9) 3.342(8) .
Ir(1) C(10) 3.290(8) .
Ir(1) C(35) 3.417(8) .
Ir(1) C(36) 3.444(7) .
Ir(1) C(37) 3.461(8) .
Cl(1) P(1) 3.179(2) .
Cl(1) C(1) 3.424(8) .
Cl(1) C(5) 3.325(8) .
Cl(1) C(10) 3.488(9) .
Cl(1) C(18) 3.418(7) .
Cl(1) C(23) 3.268(8) .
Cl(1) C(35) 3.300(8) .
S(1) P(1) 3.153(2) .
S(1) C(2) 3.276(7) .
S(1) C(3) 3.377(7) .
S(1) C(7) 3.388(8) .
S(1) C(12) 2.820(7) .
S(1) C(16) 2.749(7) .
S(1) C(17) 3.273(6) .
S(1) C(26) 3.110(6) .
S(1) C(27) 3.335(7) .
S(1) C(32) 3.308(8) .
S(1) C(35) 3.496(8) .
S(1) C(36) 3.542(8) .
P(1) Cl(1) 3.179(2) .
P(1) S(1) 3.153(2) .
P(1) C(4) 3.378(8) .
C(1) Cl(1) 3.424(8) .
C(1) C(3) 2.323(10) .
C(1) C(4) 2.316(10) .
C(1) C(7) 2.611(11) .
C(1) C(10) 2.613(11) .
C(2) S(1) 3.276(7) .
C(2) C(4) 2.326(10) .
C(2) C(5) 2.302(10) .
C(2) C(6) 2.598(10) .
C(2) C(8) 2.626(11) .
C(3) S(1) 3.377(7) .
C(3) C(1) 2.323(10) .
C(3) C(5) 2.321(10) .
C(3) C(7) 2.609(10) .
C(3) C(9) 2.614(10) .
C(4) P(1) 3.378(8) .
C(4) C(1) 2.316(10) .
C(4) C(2) 2.326(10) .
C(4) C(8) 2.639(11) .
C(4) C(10) 2.573(11) .
C(5) Cl(1) 3.325(8) .
C(5) C(2) 2.302(10) .
C(5) C(3) 2.321(10) .
C(5) C(6) 2.593(11) .
C(5) C(9) 2.587(11) .
C(6) Ir(1) 3.360(7) .
C(6) C(2) 2.598(10) .
C(6) C(5) 2.593(11) .
C(6) C(7) 3.240(11) .
C(6) C(10) 3.158(12) .
C(6) C(20) 3.593(11) .
C(7) Ir(1) 3.392(8) .
C(7) S(1) 3.388(8) .
C(7) C(1) 2.611(11) .
C(7) C(3) 2.609(10) .
C(7) C(6) 3.240(11) .
C(7) C(8) 3.160(11) .
C(7) C(25) 3.559(12) .
C(8) Ir(1) 3.271(8) .
C(8) C(2) 2.626(11) .
C(8) C(4) 2.639(11) .
C(8) C(7) 3.160(11) .
C(8) C(9) 3.220(11) .
C(9) Ir(1) 3.342(8) .
C(9) C(3) 2.614(10) .
C(9) C(5) 2.587(11) .
C(9) C(8) 3.220(11) .
C(9) C(10) 3.148(12) .
C(9) C(37) 3.481(12) .
C(10) Ir(1) 3.290(8) .
C(10) Cl(1) 3.488(9) .
C(10) C(1) 2.613(11) .
C(10) C(4) 2.573(11) .
C(10) C(6) 3.158(12) .
C(10) C(9) 3.148(12) .
C(11) C(13) 2.412(10) .
C(11) C(14) 2.837(10) .
C(11) C(15) 2.447(10) .
C(11) C(17) 2.579(9) .
C(11) C(18) 3.567(10) .
C(11) C(22) 3.377(10) .
C(11) C(25) 3.437(10) .
C(11) C(26) 2.580(9) .
C(11) C(27) 3.310(10) .
C(11) C(32) 3.377(10) .
C(12) S(1) 2.820(7) .
C(12) C(14) 2.419(10) .
C(12) C(15) 2.776(9) .
C(12) C(16) 2.417(9) .
C(12) C(18) 2.510(10) .
C(12) C(22) 2.511(10) .
C(12) C(23) 2.935(10) .
C(12) C(25) 2.928(10) .
C(13) C(11) 2.412(10) .
C(13) C(15) 2.362(10) .
C(13) C(16) 2.746(10) .
C(13) C(17) 2.436(10) .
C(13) C(18) 3.128(10) .
C(13) C(22) 3.355(11) .
C(13) C(23) 3.229(10) .
C(14) C(11) 2.837(10) .
C(14) C(12) 2.419(10) .
C(14) C(16) 2.421(10) .
C(15) C(11) 2.447(10) .
C(15) C(12) 2.776(9) .
C(15) C(13) 2.362(10) .
C(15) C(26) 2.453(10) .
C(15) C(27) 3.452(10) .
C(15) C(31) 3.115(10) .
C(15) C(34) 3.154(11) .
C(16) S(1) 2.749(7) .
C(16) C(12) 2.417(9) .
C(16) C(13) 2.746(10) .
C(16) C(14) 2.421(10) .
C(16) C(27) 2.520(10) .
C(16) C(31) 2.515(9) .
C(16) C(32) 2.964(11) .
C(16) C(34) 2.983(10) .
C(17) S(1) 3.273(6) .
C(17) C(11) 2.579(9) .
C(17) C(13) 2.436(10) .
C(17) C(19) 2.413(9) .
C(17) C(20) 2.794(9) .
C(17) C(21) 2.403(10) .
C(17) C(23) 2.543(10) .
C(17) C(25) 2.519(10) .
C(18) Cl(1) 3.418(7) .
C(18) C(11) 3.567(10) .
C(18) C(12) 2.510(10) .
C(18) C(13) 3.128(10) .
C(18) C(20) 2.412(10) .
C(18) C(21) 2.768(10) .
C(18) C(22) 2.420(10) .
C(19) C(17) 2.413(9) .
C(19) C(21) 2.383(11) .
C(19) C(22) 2.782(11) .
C(19) C(23) 2.490(10) .
C(19) C(24) 2.510(12) .
C(19) C(40) 3.553(11) 1_556
C(20) C(6) 3.593(11) .
C(20) C(17) 2.794(9) .
C(20) C(18) 2.412(10) .
C(20) C(22) 2.422(11) .
C(21) C(17) 2.403(10) .
C(21) C(18) 2.768(10) .
C(21) C(19) 2.383(11) .
C(21) C(24) 2.515(11) .
C(21) C(25) 2.497(10) .
C(22) C(11) 3.377(10) .
C(22) C(12) 2.511(10) .
C(22) C(13) 3.355(11) .
C(22) C(18) 2.420(10) .
C(22) C(19) 2.782(11) .
C(22) C(20) 2.422(11) .
C(23) Cl(1) 3.268(8) .
C(23) C(12) 2.935(10) .
C(23) C(13) 3.229(10) .
C(23) C(17) 2.543(10) .
C(23) C(19) 2.490(10) .
C(24) C(19) 2.510(12) .
C(24) C(21) 2.515(11) .
C(25) C(7) 3.559(12) .
C(25) C(11) 3.437(10) .
C(25) C(12) 2.928(10) .
C(25) C(17) 2.519(10) .
C(25) C(21) 2.497(10) .
C(26) S(1) 3.110(6) .
C(26) C(11) 2.580(9) .
C(26) C(15) 2.453(10) .
C(26) C(28) 2.406(10) .
C(26) C(29) 2.797(10) .
C(26) C(30) 2.416(9) .
C(26) C(32) 2.540(10) .
C(26) C(34) 2.565(11) .
C(27) S(1) 3.335(7) .
C(27) C(11) 3.310(10) .
C(27) C(15) 3.452(10) .
C(27) C(16) 2.520(10) .
C(27) C(29) 2.427(11) .
C(27) C(30) 2.780(10) .
C(27) C(31) 2.427(10) .
C(28) C(26) 2.406(10) .
C(28) C(30) 2.366(11) .
C(28) C(31) 2.770(11) .
C(28) C(32) 2.481(11) .
C(28) C(33) 2.533(12) .
C(29) C(26) 2.797(10) .
C(29) C(27) 2.427(11) .
C(29) C(31) 2.417(11) .
C(30) C(26) 2.416(9) .
C(30) C(27) 2.780(10) .
C(30) C(28) 2.366(11) .
C(30) C(33) 2.512(12) .
C(30) C(34) 2.497(11) .
C(31) C(15) 3.115(10) .
C(31) C(16) 2.515(9) .
C(31) C(27) 2.427(10) .
C(31) C(28) 2.770(11) .
C(31) C(29) 2.417(11) .
C(31) C(35) 3.538(11) .
C(32) S(1) 3.308(8) .
C(32) C(11) 3.377(10) .
C(32) C(16) 2.964(11) .
C(32) C(26) 2.540(10) .
C(32) C(28) 2.481(11) .
C(33) C(28) 2.533(12) .
C(33) C(30) 2.512(12) .
C(34) C(15) 3.154(11) .
C(34) C(16) 2.983(10) .
C(34) C(26) 2.565(11) .
C(34) C(30) 2.497(11) .
C(34) C(35) 3.349(12) .
C(35) Ir(1) 3.417(8) .
C(35) Cl(1) 3.300(8) .
C(35) S(1) 3.496(8) .
C(35) C(31) 3.538(11) .
C(35) C(34) 3.349(12) .
C(35) C(36) 2.848(13) .
C(35) C(37) 2.783(13) .
C(36) Ir(1) 3.444(7) .
C(36) S(1) 3.542(8) .
C(36) C(35) 2.848(13) .
C(36) C(37) 2.851(12) .
C(37) Ir(1) 3.461(8) .
C(37) C(9) 3.481(12) .
C(37) C(35) 2.783(13) .
C(37) C(36) 2.851(12) .
C(38) C(40) 2.498(13) .
C(38) C(44) 2.505(13) .
C(39) C(41) 2.387(14) .
C(39) C(42) 2.778(14) .
C(39) C(43) 2.390(13) .
C(40) C(19) 3.553(11) 1_554
C(40) C(38) 2.498(13) .
C(40) C(42) 2.377(14) .
C(40) C(43) 2.723(13) .
C(40) C(44) 2.371(12) .
C(41) C(39) 2.387(14) .
C(41) C(43) 2.374(15) .
C(41) C(44) 2.756(14) .
C(42) C(39) 2.778(14) .
C(42) C(40) 2.377(14) .
C(42) C(44) 2.404(14) .
C(43) C(39) 2.390(13) .
C(43) C(40) 2.723(13) .
C(43) C(41) 2.374(15) .
C(44) C(38) 2.505(13) .
C(44) C(40) 2.371(12) .
C(44) C(41) 2.756(14) .
C(44) C(42) 2.404(14) .
Ir(1) H(1) 3.350 .
Ir(1) H(6) 3.419 .
Ir(1) H(7) 3.263 .
Ir(1) H(10) 3.547 .
Ir(1) H(12) 3.55(6) .
Ir(1) H(15) 3.277 .
Ir(1) H(41) 3.45(9) .
Ir(1) H(42) 3.580 .
Ir(1) H(44) 3.366 .
Ir(1) H(49) 3.395 .
Cl(1) H(1) 2.991 .
Cl(1) H(4) 3.590 1_455
Cl(1) H(13) 3.424 .
Cl(1) H(15) 3.160 .
Cl(1) H(21) 2.999 .
Cl(1) H(22) 2.979 .
Cl(1) H(27) 3.598 1_455
Cl(1) H(41) 2.58(9) .
Cl(1) H(49) 3.343 .
Cl(1) H(55) 2.960 3_655
S(1) H(6) 2.776 .
S(1) H(7) 3.019 .
S(1) H(27) 3.157 .
S(1) H(32) 2.687 .
S(1) H(33) 3.505 .
S(1) H(42) 2.983 .
S(1) H(44) 3.575 .
S(1) H(46) 3.266 .
P(1) H(10) 3.458 .
P(1) H(12) 3.57(6) .
P(1) H(41) 2.32(9) .
P(1) H(42) 2.298 .
P(1) H(43) 2.298 .
P(1) H(44) 2.322 .
P(1) H(45) 2.323 .
P(1) H(46) 2.323 .
P(1) H(47) 2.312 .
P(1) H(48) 2.327 .
P(1) H(49) 2.328 .
C(1) H(1) 2.035 .
C(1) H(2) 2.035 .
C(1) H(3) 2.034 .
C(1) H(4) 3.147 .
C(1) H(5) 2.78(7) .
C(1) H(6) 3.263 .
C(1) H(13) 2.678 .
C(1) H(14) 3.190 .
C(1) H(15) 3.241 .
C(2) H(1) 3.225 .
C(2) H(2) 2.684 .
C(2) H(3) 3.167 .
C(2) H(4) 2.047 .
C(2) H(5) 2.11(7) .
C(2) H(6) 2.046 .
C(2) H(7) 2.919 .
C(2) H(8) 2.836 .
C(2) H(9) 3.390 .
C(3) H(4) 2.924 .
C(3) H(5) 3.44(7) .
C(3) H(6) 2.784 .
C(3) H(7) 2.032 .
C(3) H(8) 2.031 .
C(3) H(9) 2.031 .
C(3) H(10) 2.719 .
C(3) H(11) 3.048 .
C(3) H(12) 3.32(6) .
C(3) H(44) 3.300 .
C(4) H(7) 3.254 .
C(4) H(8) 3.226 .
C(4) H(9) 2.708 .
C(4) H(10) 2.031 .
C(4) H(11) 2.030 .
C(4) H(12) 2.03(6) .
C(4) H(13) 3.341 .
C(4) H(14) 2.824 .
C(4) H(15) 2.828 .
C(4) H(44) 3.546 .
C(5) H(1) 2.824 .
C(5) H(2) 3.368 .
C(5) H(3) 2.854 .
C(5) H(10) 3.328 .
C(5) H(11) 2.970 .
C(5) H(12) 2.78(6) .
C(5) H(13) 2.029 .
C(5) H(14) 2.027 .
C(5) H(15) 2.028 .
C(6) H(5) 2.92(7) .
C(6) H(13) 2.724 .
C(6) H(13) 3.228 3_655
C(6) H(55) 3.592 3_655
C(6) H(56) 3.595 3_755
C(6) H(57) 3.553 3_755
C(7) H(2) 2.838 .
C(7) H(7) 3.189 .
C(7) H(8) 3.053 .
C(7) H(27) 2.730 .
C(7) H(49) 3.313 1_655
C(7) H(56) 3.296 3_755
C(7) H(57) 3.543 .
C(8) H(4) 3.239 .
C(8) H(6) 2.995 .
C(8) H(10) 2.884 .
C(8) H(11) 3.564 .
C(8) H(17) 3.451 1_554
C(8) H(31) 3.235 4_554
C(8) H(38) 3.27(7) 4_554
C(8) H(39) 3.316 4_554
C(8) H(44) 2.873 .
C(8) H(48) 3.293 1_655
C(8) H(49) 3.443 1_655
C(8) H(51) 3.395 .
C(8) H(52) 3.448 .
C(9) H(9) 2.804 .
C(9) H(14) 3.077 .
C(9) H(15) 3.147 .
C(9) H(16) 3.049 1_554
C(9) H(17) 3.427 1_554
C(9) H(23) 3.319 1_554
C(9) H(37) 3.499 4_454
C(9) H(44) 3.490 .
C(9) H(47) 2.991 .
C(9) H(49) 3.428 .
C(10) H(1) 3.092 .
C(10) H(3) 3.137 .
C(10) H(3) 3.101 3_655
C(10) H(11) 3.404 .
C(10) H(12) 2.94(7) .
C(10) H(52) 3.452 1_455
C(10) H(57) 3.182 1_455
C(11) H(16) 3.280 .
C(11) H(18) 3.319 .
C(11) H(22) 3.190 .
C(11) H(27) 3.407 .
C(11) H(28) 3.021 .
C(11) H(32) 3.181 .
C(11) H(33) 3.126 .
C(11) H(40) 3.403 .
C(11) H(42) 2.857 .
C(12) H(16) 2.025 .
C(12) H(17) 3.292 .
C(12) H(22) 2.583 .
C(12) H(23) 3.216 .
C(12) H(27) 3.275 .
C(12) H(28) 2.528 .
C(13) H(10) 3.445 1_556
C(13) H(11) 3.063 1_556
C(13) H(17) 2.048 .
C(13) H(18) 3.241 .
C(13) H(22) 2.971 .
C(13) H(23) 3.089 .
C(13) H(28) 3.042 .
C(13) H(51) 3.303 1_556
C(13) H(53) 3.390 1_556
C(14) H(9) 3.353 1_556
C(14) H(10) 3.283 1_556
C(14) H(11) 3.545 1_556
C(14) H(16) 2.020 .
C(14) H(18) 2.048 .
C(14) H(30) 2.997 4_455
C(14) H(31) 2.947 4_555
C(15) H(16) 3.236 .
C(15) H(17) 2.065 .
C(15) H(30) 3.079 4_455
C(15) H(31) 3.555 4_555
C(15) H(33) 3.236 .
C(15) H(38) 3.04(7) .
C(15) H(40) 2.860 .
C(15) H(45) 3.180 4_555
C(16) H(17) 3.301 .
C(16) H(18) 2.049 .
C(16) H(32) 3.182 .
C(16) H(33) 2.661 .
C(16) H(38) 3.27(7) .
C(16) H(40) 2.647 .
C(16) H(42) 2.911 .
C(16) H(45) 3.489 4_555
C(17) H(16) 2.534 .
C(17) H(19) 3.289 .
C(17) H(20) 3.277 .
C(17) H(21) 3.279 .
C(17) H(22) 2.641 .
C(17) H(23) 2.977 .
C(17) H(27) 2.955 .
C(17) H(28) 2.613 .
C(17) H(29) 3.257 .
C(17) H(53) 3.006 1_556
C(18) H(16) 2.960 .
C(18) H(19) 2.048 .
C(18) H(21) 2.045 .
C(18) H(22) 2.047 .
C(18) H(23) 2.046 .
C(18) H(53) 2.840 1_556
C(19) H(1) 3.282 .
C(19) H(2) 3.574 .
C(19) H(20) 3.258 .
C(19) H(21) 2.581 .
C(19) H(22) 3.244 .
C(19) H(23) 2.906 .
C(19) H(24) 2.668 .
C(19) H(25) 3.26(9) .
C(19) H(26) 2.844 .
C(19) H(53) 2.938 1_556
C(19) H(54) 3.078 1_556
C(19) H(54) 3.280 3_655
C(20) H(1) 3.290 .
C(20) H(2) 2.992 .
C(20) H(19) 2.044 .
C(20) H(20) 2.039 .
C(20) H(24) 2.049 .
C(20) H(25) 2.05(9) .
C(20) H(26) 2.048 .
C(20) H(53) 3.160 1_556
C(20) H(54) 3.487 1_556
C(21) H(2) 2.933 .
C(21) H(5) 3.08(7) .
C(21) H(19) 3.259 .
C(21) H(24) 3.203 .
C(21) H(25) 2.62(9) .
C(21) H(26) 3.037 .
C(21) H(27) 2.943 .
C(21) H(28) 3.235 .
C(21) H(29) 2.576 .
C(21) H(53) 3.273 1_556
C(22) H(2) 3.497 .
C(22) H(5) 3.00(7) .
C(22) H(16) 3.364 .
C(22) H(20) 2.050 .
C(22) H(27) 2.035 .
C(22) H(28) 2.034 .
C(22) H(29) 2.036 .
C(22) H(53) 3.196 1_556
C(23) H(11) 3.394 1_556
C(23) H(16) 3.101 .
C(23) H(19) 2.632 .
C(23) H(29) 3.119 1_455
C(23) H(37) 3.307 4_455
C(23) H(53) 3.546 1_556
C(24) H(2) 3.430 .
C(24) H(19) 2.662 .
C(24) H(19) 3.547 3_656
C(24) H(20) 2.667 .
C(24) H(50) 2.973 3_755
C(24) H(54) 3.465 3_655
C(25) H(5) 2.97(7) .
C(25) H(6) 3.149 .
C(25) H(20) 2.645 .
C(25) H(21) 3.349 1_655
C(25) H(35) 3.484 4_555
C(25) H(36) 3.421 4_555
C(26) H(18) 2.572 .
C(26) H(30) 3.281 .
C(26) H(31) 3.290 .
C(26) H(32) 2.930 .
C(26) H(33) 2.669 .
C(26) H(34) 3.36(8) .
C(26) H(38) 2.98(7) .
C(26) H(39) 3.304 .
C(26) H(40) 2.687 .
C(26) H(42) 2.914 .
C(26) H(45) 3.127 4_555
C(26) H(46) 3.084 .
C(27) H(18) 3.517 .
C(27) H(30) 2.049 .
C(27) H(32) 2.030 .
C(27) H(33) 2.030 .
C(27) H(34) 2.14(8) .
C(27) H(45) 2.949 4_555
C(27) H(46) 3.234 .
C(28) H(31) 3.242 .
C(28) H(32) 2.964 .
C(28) H(33) 3.204 .
C(28) H(34) 2.70(8) .
C(28) H(35) 2.965 .
C(28) H(36) 3.269 .
C(28) H(37) 2.632 .
C(28) H(38) 3.40(7) 4_554
C(28) H(45) 3.543 4_555
C(28) H(46) 3.182 .
C(28) H(47) 3.378 4_555
C(29) H(30) 2.037 .
C(29) H(31) 2.024 .
C(29) H(35) 2.065 .
C(29) H(36) 2.067 .
C(29) H(37) 2.068 .
C(29) H(46) 3.054 .
C(29) H(47) 3.096 4_555
C(30) H(8) 3.510 4_455
C(30) H(9) 3.593 4_455
C(30) H(17) 3.422 4_454
C(30) H(30) 3.238 .
C(30) H(35) 2.948 .
C(30) H(36) 2.611 .
C(30) H(37) 3.248 .
C(30) H(38) 2.94(7) .
C(30) H(39) 2.565 .
C(30) H(40) 3.243 .
C(30) H(46) 2.978 .
C(30) H(47) 3.018 4_555
C(30) H(48) 3.557 4_555
C(31) H(18) 2.953 .
C(31) H(31) 2.060 .
C(31) H(38) 2.06(7) .
C(31) H(39) 2.050 .
C(31) H(40) 2.051 .
C(31) H(42) 2.760 .
C(31) H(43) 3.515 .
C(31) H(46) 3.008 .
C(31) H(47) 3.312 4_555
C(31) H(48) 3.399 4_555
C(32) H(30) 2.621 .
C(32) H(35) 3.529 4_555
C(32) H(39) 3.588 1_655
C(32) H(41) 3.58(9) 1_655
C(32) H(43) 2.930 1_655
C(32) H(45) 3.135 4_555
C(33) H(22) 3.546 4_554
C(33) H(28) 3.043 4_454
C(33) H(30) 2.676 .
C(33) H(31) 2.653 .
C(33) H(33) 3.589 4_454
C(34) H(7) 3.308 4_455
C(34) H(9) 3.369 4_455
C(34) H(18) 2.956 .
C(34) H(30) 3.414 4_455
C(34) H(31) 2.628 .
C(34) H(34) 3.40(8) 1_455
C(34) H(42) 2.675 .
C(34) H(43) 3.172 .
C(34) H(48) 3.523 4_555
C(35) H(32) 3.340 1_455
C(35) H(34) 3.16(8) 1_455
C(35) H(39) 3.314 .
C(35) H(40) 2.814 .
C(35) H(45) 3.187 .
C(35) H(46) 2.826 .
C(35) H(47) 3.558 .
C(35) H(48) 2.687 .
C(35) H(49) 3.226 .
C(36) H(7) 3.352 .
C(36) H(9) 3.441 .
C(36) H(10) 3.370 .
C(36) H(18) 3.404 4_454
C(36) H(33) 3.396 4_454
C(36) H(42) 2.995 .
C(36) H(43) 2.973 .
C(36) H(47) 2.803 .
C(36) H(48) 3.189 .
C(37) H(7) 3.513 1_455
C(37) H(8) 3.077 1_455
C(37) H(10) 3.397 .
C(37) H(12) 2.97(7) .
C(37) H(15) 3.586 .
C(37) H(41) 3.00(9) .
C(37) H(43) 2.819 .
C(37) H(44) 3.306 .
C(37) H(45) 2.748 .
C(38) H(8) 3.061 .
C(38) H(15) 3.516 1_655
C(38) H(16) 3.554 1_554
C(38) H(25) 3.02(9) 3_755
C(38) H(36) 3.237 4_554
C(38) H(53) 2.650 .
C(38) H(57) 2.672 .
C(39) H(25) 2.78(10) 3_755
C(39) H(50) 2.042 .
C(39) H(51) 2.042 .
C(39) H(52) 2.042 .
C(39) H(53) 2.022 .
C(39) H(54) 3.257 .
C(39) H(56) 3.265 .
C(39) H(57) 2.059 .
C(40) H(11) 3.402 .
C(40) H(16) 3.373 1_554
C(40) H(25) 3.32(10) 3_755
C(40) H(50) 2.932 .
C(40) H(51) 2.600 .
C(40) H(52) 3.235 .
C(40) H(54) 2.032 .
C(40) H(55) 3.257 .
C(40) H(57) 3.251 .
C(41) H(14) 3.406 .
C(41) H(19) 3.276 3_655
C(41) H(24) 3.520 3_655
C(41) H(26) 3.342 1_554
C(41) H(53) 2.023 .
C(41) H(55) 2.052 .
C(41) H(56) 3.250 .
C(42) H(1) 3.447 3_655
C(42) H(3) 3.370 .
C(42) H(13) 3.512 3_655
C(42) H(20) 3.342 3_755
C(42) H(53) 3.248 .
C(42) H(54) 2.044 .
C(42) H(56) 2.041 .
C(42) H(57) 3.278 .
C(43) H(2) 3.324 3_755
C(43) H(3) 3.150 .
C(43) H(5) 3.39(7) 3_755
C(43) H(20) 3.335 3_755
C(43) H(25) 3.51(10) 3_755
C(43) H(54) 3.255 .
C(43) H(55) 2.055 .
C(43) H(56) 3.246 3_755
C(43) H(57) 2.045 .
C(43) H(57) 3.464 3_755
C(44) H(2) 3.431 3_755
C(44) H(4) 3.274 .
C(44) H(25) 2.89(10) 3_755
C(44) H(50) 2.902 .
C(44) H(51) 3.263 .
C(44) H(52) 2.616 .
C(44) H(53) 3.248 .
C(44) H(55) 3.280 .
C(44) H(56) 2.036 .
C(44) H(56) 3.171 3_755
H(1) Ir(1) 3.350 .
H(1) Cl(1) 2.991 .
H(1) C(1) 2.035 .
H(1) C(2) 3.225 .
H(1) C(5) 2.824 .
H(1) C(10) 3.092 .
H(1) C(19) 3.282 .
H(1) C(20) 3.290 .
H(1) C(42) 3.447 3_655
H(1) H(2) 1.584 .
H(1) H(3) 1.584 .
H(1) H(5) 3.566 .
H(1) H(13) 2.508 .
H(1) H(13) 3.328 3_655
H(1) H(14) 3.454 3_655
H(1) H(15) 3.597 .
H(1) H(19) 3.485 .
H(1) H(24) 3.351 .
H(1) H(55) 2.677 3_655
H(2) C(1) 2.035 .
H(2) C(2) 2.684 .
H(2) C(5) 3.368 .
H(2) C(7) 2.838 .
H(2) C(19) 3.574 .
H(2) C(20) 2.992 .
H(2) C(21) 2.933 .
H(2) C(22) 3.497 .
H(2) C(24) 3.430 .
H(2) C(43) 3.324 3_755
H(2) C(44) 3.431 3_755
H(2) H(1) 1.584 .
H(2) H(3) 1.584 .
H(2) H(4) 3.366 .
H(2) H(5) 2.264 .
H(2) H(6) 3.572 .
H(2) H(20) 3.077 .
H(2) H(24) 3.357 .
H(2) H(25) 3.331 .
H(2) H(56) 2.933 3_755
H(2) H(57) 3.148 3_755
H(3) C(1) 2.034 .
H(3) C(2) 3.167 .
H(3) C(5) 2.854 .
H(3) C(10) 3.137 .
H(3) C(10) 3.101 3_655
H(3) C(42) 3.370 .
H(3) C(43) 3.150 .
H(3) H(1) 1.584 .
H(3) H(2) 1.584 .
H(3) H(5) 3.543 .
H(3) H(13) 2.601 .
H(3) H(13) 2.373 3_655
H(3) H(14) 3.532 .
H(3) H(14) 3.040 3_655
H(3) H(15) 3.537 3_655
H(3) H(55) 3.442 .
H(3) H(56) 3.058 .
H(3) H(56) 3.496 3_755
H(3) H(57) 3.055 3_755
H(4) Cl(1) 3.590 1_655
H(4) C(1) 3.147 .
H(4) C(2) 2.047 .
H(4) C(3) 2.924 .
H(4) C(8) 3.239 .
H(4) C(44) 3.274 .
H(4) H(2) 3.366 .
H(4) H(5) 1.621 .
H(4) H(6) 1.584 .
H(4) H(7) 3.416 .
H(4) H(8) 2.841 .
H(4) H(15) 2.948 1_655
H(4) H(27) 3.348 .
H(4) H(49) 2.729 1_655
H(4) H(52) 2.873 .
H(4) H(56) 3.002 3_755
H(4) H(57) 2.808 .
H(5) C(1) 2.78(7) .
H(5) C(2) 2.11(7) .
H(5) C(3) 3.44(7) .
H(5) C(6) 2.92(7) .
H(5) C(21) 3.08(7) .
H(5) C(22) 3.00(7) .
H(5) C(25) 2.97(7) .
H(5) C(43) 3.39(7) 3_755
H(5) H(1) 3.566 .
H(5) H(2) 2.264 .
H(5) H(3) 3.543 .
H(5) H(4) 1.621 .
H(5) H(6) 1.566 .
H(5) H(20) 2.972 .
H(5) H(27) 2.318 .
H(5) H(29) 3.287 .
H(5) H(56) 2.796 3_755
H(6) Ir(1) 3.419 .
H(6) S(1) 2.776 .
H(6) C(1) 3.263 .
H(6) C(2) 2.046 .
H(6) C(3) 2.784 .
H(6) C(8) 2.995 .
H(6) C(25) 3.149 .
H(6) H(2) 3.572 .
H(6) H(4) 1.584 .
H(6) H(5) 1.566 .
H(6) H(7) 2.735 .
H(6) H(8) 2.974 .
H(6) H(27) 2.221 .
H(6) H(32) 3.346 .
H(6) H(41) 3.499 1_655
H(6) H(48) 3.369 1_655
H(6) H(49) 3.021 1_655
H(7) Ir(1) 3.263 .
H(7) S(1) 3.019 .
H(7) C(2) 2.919 .
H(7) C(3) 2.032 .
H(7) C(4) 3.254 .
H(7) C(7) 3.189 .
H(7) C(34) 3.308 4_554
H(7) C(36) 3.352 .
H(7) C(37) 3.513 1_655
H(7) H(4) 3.416 .
H(7) H(6) 2.735 .
H(7) H(8) 1.584 .
H(7) H(9) 1.584 .
H(7) H(10) 3.475 .
H(7) H(31) 3.537 4_554
H(7) H(32) 3.296 .
H(7) H(38) 2.684 4_554
H(7) H(39) 3.105 4_554
H(7) H(44) 2.587 .
H(7) H(46) 3.477 .
H(7) H(48) 2.857 1_655
H(7) H(49) 3.367 1_655
H(8) C(2) 2.836 .
H(8) C(3) 2.031 .
H(8) C(4) 3.226 .
H(8) C(7) 3.053 .
H(8) C(30) 3.510 4_554
H(8) C(37) 3.077 1_655
H(8) C(38) 3.061 .
H(8) H(4) 2.841 .
H(8) H(6) 2.974 .
H(8) H(7) 1.584 .
H(8) H(9) 1.584 .
H(8) H(10) 3.563 .
H(8) H(31) 2.903 4_554
H(8) H(38) 3.457 4_554
H(8) H(39) 3.597 4_554
H(8) H(47) 3.205 1_655
H(8) H(48) 2.841 1_655
H(8) H(49) 2.691 1_655
H(8) H(51) 2.734 .
H(8) H(52) 2.592 .
H(9) C(2) 3.390 .
H(9) C(3) 2.031 .
H(9) C(4) 2.708 .
H(9) C(9) 2.804 .
H(9) C(14) 3.353 1_554
H(9) C(30) 3.593 4_554
H(9) C(34) 3.369 4_554
H(9) C(36) 3.441 .
H(9) H(7) 1.584 .
H(9) H(8) 1.584 .
H(9) H(10) 2.245 .
H(9) H(11) 3.121 .
H(9) H(12) 3.598 .
H(9) H(16) 3.321 1_554
H(9) H(17) 2.524 1_554
H(9) H(31) 2.799 4_554
H(9) H(38) 3.174 4_554
H(9) H(39) 2.771 4_554
H(9) H(44) 2.505 .
H(9) H(51) 3.428 .
H(10) Ir(1) 3.547 .
H(10) P(1) 3.458 .
H(10) C(3) 2.719 .
H(10) C(4) 2.031 .
H(10) C(5) 3.328 .
H(10) C(8) 2.884 .
H(10) C(13) 3.445 1_554
H(10) C(14) 3.283 1_554
H(10) C(36) 3.370 .
H(10) C(37) 3.397 .
H(10) H(7) 3.475 .
H(10) H(8) 3.563 .
H(10) H(9) 2.245 .
H(10) H(11) 1.584 .
H(10) H(12) 1.506 .
H(10) H(16) 2.973 1_554
H(10) H(17) 2.686 1_554
H(10) H(30) 3.376 4_454
H(10) H(37) 3.304 4_454
H(10) H(44) 2.760 .
H(10) H(45) 3.559 .
H(10) H(47) 2.771 .
H(11) C(3) 3.048 .
H(11) C(4) 2.030 .
H(11) C(5) 2.970 .
H(11) C(8) 3.564 .
H(11) C(10) 3.404 .
H(11) C(13) 3.063 1_554
H(11) C(14) 3.545 1_554
H(11) C(23) 3.394 1_554
H(11) C(40) 3.402 .
H(11) H(9) 3.121 .
H(11) H(10) 1.584 .
H(11) H(12) 1.501 .
H(11) H(14) 3.062 .
H(11) H(15) 3.575 .
H(11) H(16) 2.321 1_554
H(11) H(17) 3.321 1_554
H(11) H(23) 2.490 1_554
H(11) H(37) 3.352 4_454
H(11) H(53) 2.988 .
H(12) Ir(1) 3.55(6) .
H(12) P(1) 3.57(6) .
H(12) C(3) 3.32(6) .
H(12) C(4) 2.03(6) .
H(12) C(5) 2.78(6) .
H(12) C(10) 2.94(7) .
H(12) C(37) 2.97(7) .
H(12) H(9) 3.598 .
H(12) H(10) 1.506 .
H(12) H(11) 1.501 .
H(12) H(14) 2.872 .
H(12) H(15) 2.705 .
H(12) H(23) 3.318 1_554
H(12) H(36) 3.473 4_454
H(12) H(37) 3.200 4_454
H(12) H(47) 2.477 .
H(12) H(49) 2.796 .
H(12) H(50) 3.474 1_455
H(12) H(52) 3.116 1_455
H(13) Cl(1) 3.424 .
H(13) C(1) 2.678 .
H(13) C(4) 3.341 .
H(13) C(5) 2.029 .
H(13) C(6) 2.724 .
H(13) C(6) 3.228 3_655
H(13) C(42) 3.512 3_655
H(13) H(1) 2.508 .
H(13) H(1) 3.328 3_655
H(13) H(3) 2.601 .
H(13) H(3) 2.373 3_655
H(13) H(13) 3.428 3_655
H(13) H(14) 1.584 .
H(13) H(15) 1.584 .
H(13) H(55) 2.928 3_655
H(13) H(56) 3.424 3_655
H(13) H(57) 3.155 1_455
H(14) C(1) 3.190 .
H(14) C(4) 2.824 .
H(14) C(5) 2.027 .
H(14) C(9) 3.077 .
H(14) C(41) 3.406 .
H(14) H(1) 3.454 3_655
H(14) H(3) 3.532 .
H(14) H(3) 3.040 3_655
H(14) H(11) 3.062 .
H(14) H(12) 2.872 .
H(14) H(13) 1.584 .
H(14) H(15) 1.584 .
H(14) H(24) 2.808 3_655
H(14) H(50) 3.443 1_455
H(14) H(52) 3.310 1_455
H(14) H(54) 3.221 .
H(14) H(57) 3.115 1_455
H(15) Ir(1) 3.277 .
H(15) Cl(1) 3.160 .
H(15) C(1) 3.241 .
H(15) C(4) 2.828 .
H(15) C(5) 2.028 .
H(15) C(9) 3.147 .
H(15) C(37) 3.586 .
H(15) C(38) 3.516 1_455
H(15) H(1) 3.597 .
H(15) H(3) 3.537 3_655
H(15) H(4) 2.948 1_455
H(15) H(11) 3.575 .
H(15) H(12) 2.705 .
H(15) H(13) 1.584 .
H(15) H(14) 1.584 .
H(15) H(49) 2.777 .
H(15) H(50) 3.583 1_455
H(15) H(52) 2.727 1_455
H(15) H(57) 2.755 1_455
H(16) C(9) 3.049 1_556
H(16) C(11) 3.280 .
H(16) C(12) 2.025 .
H(16) C(14) 2.020 .
H(16) C(15) 3.236 .
H(16) C(17) 2.534 .
H(16) C(18) 2.960 .
H(16) C(22) 3.364 .
H(16) C(23) 3.101 .
H(16) C(38) 3.554 1_556
H(16) C(40) 3.373 1_556
H(16) H(9) 3.321 1_556
H(16) H(10) 2.973 1_556
H(16) H(11) 2.321 1_556
H(16) H(17) 2.332 .
H(16) H(22) 3.124 .
H(16) H(23) 2.740 .
H(16) H(28) 3.334 .
H(16) H(51) 2.664 1_556
H(16) H(53) 2.552 1_556
H(17) C(8) 3.451 1_556
H(17) C(9) 3.427 1_556
H(17) C(12) 3.292 .
H(17) C(13) 2.048 .
H(17) C(15) 2.065 .
H(17) C(16) 3.301 .
H(17) C(30) 3.422 4_555
H(17) H(9) 2.524 1_556
H(17) H(10) 2.686 1_556
H(17) H(11) 3.321 1_556
H(17) H(16) 2.332 .
H(17) H(18) 2.368 .
H(17) H(30) 2.790 4_455
H(17) H(31) 2.554 4_555
H(17) H(34) 3.240 4_455
H(17) H(39) 2.923 4_555
H(18) C(11) 3.319 .
H(18) C(13) 3.241 .
H(18) C(14) 2.048 .
H(18) C(16) 2.049 .
H(18) C(26) 2.572 .
H(18) C(27) 3.517 .
H(18) C(31) 2.953 .
H(18) C(34) 2.956 .
H(18) C(36) 3.404 4_555
H(18) H(17) 2.368 .
H(18) H(30) 2.926 4_455
H(18) H(33) 3.512 .
H(18) H(34) 3.256 4_455
H(18) H(38) 2.593 .
H(18) H(40) 2.937 .
H(18) H(43) 2.918 4_555
H(18) H(45) 2.643 4_555
H(18) H(46) 3.507 4_555
H(18) H(48) 3.092 4_555
H(19) C(17) 3.289 .
H(19) C(18) 2.048 .
H(19) C(20) 2.044 .
H(19) C(21) 3.259 .
H(19) C(23) 2.632 .
H(19) C(24) 2.662 .
H(19) C(24) 3.547 3_656
H(19) C(41) 3.276 3_655
H(19) H(1) 3.485 .
H(19) H(19) 2.858 3_656
H(19) H(21) 2.394 .
H(19) H(22) 3.494 .
H(19) H(23) 2.981 .
H(19) H(24) 2.545 .
H(19) H(24) 3.331 3_656
H(19) H(25) 3.518 .
H(19) H(26) 2.864 .
H(19) H(26) 3.013 3_656
H(19) H(53) 3.426 1_556
H(19) H(54) 2.880 1_556
H(19) H(54) 2.473 3_655
H(19) H(55) 3.333 3_655
H(20) C(17) 3.277 .
H(20) C(19) 3.258 .
H(20) C(20) 2.039 .
H(20) C(22) 2.050 .
H(20) C(24) 2.667 .
H(20) C(25) 2.645 .
H(20) C(42) 3.342 3_755
H(20) C(43) 3.335 3_755
H(20) H(2) 3.077 .
H(20) H(5) 2.972 .
H(20) H(24) 3.437 .
H(20) H(25) 2.446 .
H(20) H(26) 3.180 .
H(20) H(26) 2.944 3_756
H(20) H(27) 3.007 .
H(20) H(28) 3.499 .
H(20) H(29) 2.405 .
H(20) H(56) 3.592 3_755
H(21) Cl(1) 2.999 .
H(21) C(17) 3.279 .
H(21) C(18) 2.045 .
H(21) C(19) 2.581 .
H(21) C(25) 3.349 1_455
H(21) H(19) 2.394 .
H(21) H(22) 1.584 .
H(21) H(23) 1.584 .
H(21) H(24) 3.537 3_656
H(21) H(26) 2.926 3_656
H(21) H(29) 2.431 1_455
H(21) H(55) 3.547 3_655
H(22) Cl(1) 2.979 .
H(22) C(11) 3.190 .
H(22) C(12) 2.583 .
H(22) C(13) 2.971 .
H(22) C(17) 2.641 .
H(22) C(18) 2.047 .
H(22) C(19) 3.244 .
H(22) C(33) 3.546 4_455
H(22) H(16) 3.124 .
H(22) H(19) 3.494 .
H(22) H(21) 1.584 .
H(22) H(23) 1.584 .
H(22) H(29) 3.099 1_455
H(22) H(37) 2.800 4_455
H(22) H(41) 3.188 .
H(23) C(9) 3.319 1_556
H(23) C(12) 3.216 .
H(23) C(13) 3.089 .
H(23) C(17) 2.977 .
H(23) C(18) 2.046 .
H(23) C(19) 2.906 .
H(23) H(11) 2.490 1_556
H(23) H(12) 3.318 1_556
H(23) H(16) 2.740 .
H(23) H(19) 2.981 .
H(23) H(21) 1.584 .
H(23) H(22) 1.584 .
H(23) H(24) 3.449 3_656
H(23) H(26) 3.545 3_656
H(23) H(29) 3.402 1_455
H(23) H(37) 2.970 4_455
H(23) H(50) 3.557 1_456
H(23) H(53) 3.154 1_556
H(24) C(19) 2.668 .
H(24) C(20) 2.049 .
H(24) C(21) 3.203 .
H(24) C(41) 3.520 3_655
H(24) H(1) 3.351 .
H(24) H(2) 3.357 .
H(24) H(14) 2.808 3_655
H(24) H(19) 2.545 .
H(24) H(19) 3.331 3_656
H(24) H(20) 3.437 .
H(24) H(21) 3.537 3_656
H(24) H(23) 3.449 3_656
H(24) H(25) 1.501 .
H(24) H(26) 1.584 .
H(24) H(50) 2.922 3_755
H(24) H(54) 2.658 3_655
H(25) C(19) 3.26(9) .
H(25) C(20) 2.05(9) .
H(25) C(21) 2.62(9) .
H(25) C(38) 3.02(9) 3_755
H(25) C(39) 2.78(10) 3_755
H(25) C(40) 3.32(10) 3_755
H(25) C(43) 3.51(10) 3_755
H(25) C(44) 2.89(10) 3_755
H(25) H(2) 3.331 .
H(25) H(19) 3.518 .
H(25) H(20) 2.446 .
H(25) H(24) 1.501 .
H(25) H(26) 1.516 .
H(25) H(50) 2.415 3_755
H(25) H(52) 3.546 3_755
H(25) H(57) 3.093 3_755
H(26) C(19) 2.844 .
H(26) C(20) 2.048 .
H(26) C(21) 3.037 .
H(26) C(41) 3.342 1_556
H(26) H(19) 2.864 .
H(26) H(19) 3.013 3_656
H(26) H(20) 3.180 .
H(26) H(20) 2.944 3_756
H(26) H(21) 2.926 3_656
H(26) H(23) 3.545 3_656
H(26) H(24) 1.584 .
H(26) H(25) 1.516 .
H(26) H(29) 3.403 3_756
H(26) H(50) 3.077 3_755
H(26) H(54) 3.119 1_556
H(27) Cl(1) 3.598 1_655
H(27) S(1) 3.157 .
H(27) C(7) 2.730 .
H(27) C(11) 3.407 .
H(27) C(12) 3.275 .
H(27) C(17) 2.955 .
H(27) C(21) 2.943 .
H(27) C(22) 2.035 .
H(27) H(4) 3.348 .
H(27) H(5) 2.318 .
H(27) H(6) 2.221 .
H(27) H(20) 3.007 .
H(27) H(28) 1.584 .
H(27) H(29) 1.584 .
H(27) H(32) 3.423 .
H(27) H(41) 3.203 1_655
H(28) C(11) 3.021 .
H(28) C(12) 2.528 .
H(28) C(13) 3.042 .
H(28) C(17) 2.613 .
H(28) C(21) 3.235 .
H(28) C(22) 2.034 .
H(28) C(33) 3.043 4_555
H(28) H(16) 3.334 .
H(28) H(20) 3.499 .
H(28) H(27) 1.584 .
H(28) H(29) 1.584 .
H(28) H(33) 3.378 .
H(28) H(35) 2.664 4_555
H(28) H(36) 2.631 4_555
H(28) H(37) 3.417 4_555
H(28) H(51) 3.426 1_556
H(29) C(17) 3.257 .
H(29) C(21) 2.576 .
H(29) C(22) 2.036 .
H(29) C(23) 3.119 1_655
H(29) H(5) 3.287 .
H(29) H(20) 2.405 .
H(29) H(21) 2.431 1_655
H(29) H(22) 3.099 1_655
H(29) H(23) 3.402 1_655
H(29) H(26) 3.403 3_756
H(29) H(27) 1.584 .
H(29) H(28) 1.584 .
H(29) H(36) 3.376 4_555
H(29) H(50) 3.325 1_556
H(30) C(14) 2.997 4_554
H(30) C(15) 3.079 4_554
H(30) C(26) 3.281 .
H(30) C(27) 2.049 .
H(30) C(29) 2.037 .
H(30) C(30) 3.238 .
H(30) C(32) 2.621 .
H(30) C(33) 2.676 .
H(30) C(34) 3.414 4_554
H(30) H(10) 3.376 4_555
H(30) H(17) 2.790 4_554
H(30) H(18) 2.926 4_554
H(30) H(32) 3.047 .
H(30) H(33) 3.448 .
H(30) H(34) 2.514 .
H(30) H(35) 3.046 .
H(30) H(36) 3.525 .
H(30) H(37) 2.451 .
H(30) H(38) 2.871 4_554
H(30) H(40) 3.057 4_554
H(31) C(8) 3.235 4_455
H(31) C(14) 2.947 4_454
H(31) C(15) 3.555 4_454
H(31) C(26) 3.290 .
H(31) C(28) 3.242 .
H(31) C(29) 2.024 .
H(31) C(31) 2.060 .
H(31) C(33) 2.653 .
H(31) C(34) 2.628 .
H(31) H(7) 3.537 4_455
H(31) H(8) 2.903 4_455
H(31) H(9) 2.799 4_455
H(31) H(17) 2.554 4_454
H(31) H(35) 3.029 .
H(31) H(36) 2.421 .
H(31) H(37) 3.499 .
H(31) H(38) 3.014 .
H(31) H(39) 2.359 .
H(31) H(40) 3.475 .
H(31) H(46) 3.479 .
H(31) H(47) 3.338 4_555
H(31) H(51) 3.537 4_455
H(32) S(1) 2.687 .
H(32) C(11) 3.181 .
H(32) C(16) 3.182 .
H(32) C(26) 2.930 .
H(32) C(27) 2.030 .
H(32) C(28) 2.964 .
H(32) C(35) 3.340 1_655
H(32) H(6) 3.346 .
H(32) H(7) 3.296 .
H(32) H(27) 3.423 .
H(32) H(30) 3.047 .
H(32) H(33) 1.584 .
H(32) H(34) 1.629 .
H(32) H(38) 3.585 4_554
H(32) H(41) 3.120 1_655
H(32) H(43) 2.712 1_655
H(32) H(48) 3.273 1_655
H(33) S(1) 3.505 .
H(33) C(11) 3.126 .
H(33) C(15) 3.236 .
H(33) C(16) 2.661 .
H(33) C(26) 2.669 .
H(33) C(27) 2.030 .
H(33) C(28) 3.204 .
H(33) C(33) 3.589 4_555
H(33) C(36) 3.396 4_555
H(33) H(18) 3.512 .
H(33) H(28) 3.378 .
H(33) H(30) 3.448 .
H(33) H(32) 1.584 .
H(33) H(34) 1.489 .
H(33) H(35) 2.647 4_555
H(33) H(39) 3.567 1_655
H(33) H(43) 3.277 1_655
H(33) H(44) 3.423 4_555
H(33) H(45) 2.731 4_555
H(33) H(46) 3.545 4_555
H(34) C(26) 3.36(8) .
H(34) C(27) 2.14(8) .
H(34) C(28) 2.70(8) .
H(34) C(34) 3.40(8) 1_655
H(34) C(35) 3.16(8) 1_655
H(34) H(17) 3.240 4_554
H(34) H(18) 3.256 4_554
H(34) H(30) 2.514 .
H(34) H(32) 1.629 .
H(34) H(33) 1.489 .
H(34) H(35) 3.599 4_555
H(34) H(39) 2.655 1_655
H(34) H(40) 3.283 1_655
H(34) H(41) 3.36(12) 1_655
H(34) H(42) 3.486 1_655
H(34) H(43) 2.350 1_655
H(34) H(44) 3.276 4_555
H(34) H(45) 3.176 4_555
H(35) C(25) 3.484 4_454
H(35) C(28) 2.965 .
H(35) C(29) 2.065 .
H(35) C(30) 2.948 .
H(35) C(32) 3.529 4_454
H(35) H(28) 2.664 4_454
H(35) H(30) 3.046 .
H(35) H(31) 3.029 .
H(35) H(33) 2.647 4_454
H(35) H(34) 3.599 4_454
H(35) H(36) 1.584 .
H(35) H(37) 1.584 .
H(35) H(40) 3.237 4_554
H(36) C(25) 3.421 4_454
H(36) C(28) 3.269 .
H(36) C(29) 2.067 .
H(36) C(30) 2.611 .
H(36) C(38) 3.237 4_455
H(36) H(12) 3.473 4_555
H(36) H(28) 2.631 4_454
H(36) H(29) 3.376 4_454
H(36) H(30) 3.525 .
H(36) H(31) 2.421 .
H(36) H(35) 1.584 .
H(36) H(37) 1.584 .
H(36) H(50) 3.113 4_455
H(36) H(51) 2.716 4_455
H(36) H(52) 3.381 4_455
H(37) C(9) 3.499 4_555
H(37) C(23) 3.307 4_554
H(37) C(28) 2.632 .
H(37) C(29) 2.068 .
H(37) C(30) 3.248 .
H(37) H(10) 3.304 4_555
H(37) H(11) 3.352 4_555
H(37) H(12) 3.200 4_555
H(37) H(22) 2.800 4_554
H(37) H(23) 2.970 4_554
H(37) H(28) 3.417 4_454
H(37) H(30) 2.451 .
H(37) H(31) 3.499 .
H(37) H(35) 1.584 .
H(37) H(36) 1.584 .
H(37) H(40) 3.457 4_554
H(38) C(8) 3.27(7) 4_455
H(38) C(15) 3.04(7) .
H(38) C(16) 3.27(7) .
H(38) C(26) 2.98(7) .
H(38) C(28) 3.40(7) 4_455
H(38) C(30) 2.94(7) .
H(38) C(31) 2.06(7) .
H(38) H(7) 2.684 4_455
H(38) H(8) 3.457 4_455
H(38) H(9) 3.174 4_455
H(38) H(18) 2.593 .
H(38) H(30) 2.871 4_455
H(38) H(31) 3.014 .
H(38) H(32) 3.585 4_455
H(38) H(39) 1.565 .
H(38) H(40) 1.570 .
H(38) H(42) 3.550 .
H(38) H(44) 3.385 4_455
H(38) H(48) 2.850 4_555
H(39) C(8) 3.316 4_455
H(39) C(26) 3.304 .
H(39) C(30) 2.565 .
H(39) C(31) 2.050 .
H(39) C(32) 3.588 1_455
H(39) C(35) 3.314 .
H(39) H(7) 3.105 4_455
H(39) H(8) 3.597 4_455
H(39) H(9) 2.771 4_455
H(39) H(17) 2.923 4_454
H(39) H(31) 2.359 .
H(39) H(33) 3.567 1_455
H(39) H(34) 2.655 1_455
H(39) H(38) 1.565 .
H(39) H(40) 1.584 .
H(39) H(42) 2.886 .
H(39) H(43) 2.861 .
H(39) H(44) 3.058 4_455
H(40) C(11) 3.403 .
H(40) C(15) 2.860 .
H(40) C(16) 2.647 .
H(40) C(26) 2.687 .
H(40) C(30) 3.243 .
H(40) C(31) 2.051 .
H(40) C(35) 2.814 .
H(40) H(18) 2.937 .
H(40) H(30) 3.057 4_455
H(40) H(31) 3.475 .
H(40) H(34) 3.283 1_455
H(40) H(35) 3.237 4_455
H(40) H(37) 3.457 4_455
H(40) H(38) 1.570 .
H(40) H(39) 1.584 .
H(40) H(41) 3.239 .
H(40) H(42) 2.106 .
H(40) H(43) 2.830 .
H(41) Ir(1) 3.45(9) .
H(41) Cl(1) 2.58(9) .
H(41) P(1) 2.32(9) .
H(41) C(32) 3.58(9) 1_455
H(41) C(37) 3.00(9) .
H(41) H(6) 3.499 1_455
H(41) H(22) 3.188 .
H(41) H(27) 3.203 1_455
H(41) H(32) 3.120 1_455
H(41) H(34) 3.36(12) 1_455
H(41) H(40) 3.239 .
H(41) H(42) 1.687 .
H(41) H(43) 1.698 .
H(41) H(48) 2.912 .
H(41) H(49) 3.122 .
H(42) Ir(1) 3.580 .
H(42) S(1) 2.983 .
H(42) P(1) 2.298 .
H(42) C(11) 2.857 .
H(42) C(16) 2.911 .
H(42) C(26) 2.914 .
H(42) C(31) 2.760 .
H(42) C(34) 2.675 .
H(42) C(36) 2.995 .
H(42) H(34) 3.486 1_455
H(42) H(38) 3.550 .
H(42) H(39) 2.886 .
H(42) H(40) 2.106 .
H(42) H(41) 1.687 .
H(42) H(43) 1.584 .
H(42) H(45) 3.488 .
H(42) H(46) 2.670 .
H(43) P(1) 2.298 .
H(43) C(31) 3.515 .
H(43) C(32) 2.930 1_455
H(43) C(34) 3.172 .
H(43) C(36) 2.973 .
H(43) C(37) 2.819 .
H(43) H(18) 2.918 4_454
H(43) H(32) 2.712 1_455
H(43) H(33) 3.277 1_455
H(43) H(34) 2.350 1_455
H(43) H(39) 2.861 .
H(43) H(40) 2.830 .
H(43) H(41) 1.698 .
H(43) H(42) 1.584 .
H(43) H(45) 3.022 .
H(43) H(46) 2.947 .
H(43) H(47) 3.530 .
H(43) H(48) 2.413 .
H(43) H(49) 3.405 .
H(44) Ir(1) 3.366 .
H(44) S(1) 3.575 .
H(44) P(1) 2.322 .
H(44) C(3) 3.300 .
H(44) C(4) 3.546 .
H(44) C(8) 2.873 .
H(44) C(9) 3.490 .
H(44) C(37) 3.306 .
H(44) H(7) 2.587 .
H(44) H(9) 2.505 .
H(44) H(10) 2.760 .
H(44) H(33) 3.423 4_454
H(44) H(34) 3.276 4_454
H(44) H(38) 3.385 4_554
H(44) H(39) 3.058 4_554
H(44) H(45) 1.584 .
H(44) H(46) 1.584 .
H(44) H(47) 3.061 .
H(45) P(1) 2.323 .
H(45) C(15) 3.180 4_454
H(45) C(16) 3.489 4_454
H(45) C(26) 3.127 4_454
H(45) C(27) 2.949 4_454
H(45) C(28) 3.543 4_454
H(45) C(32) 3.135 4_454
H(45) C(35) 3.187 .
H(45) C(37) 2.748 .
H(45) H(10) 3.559 .
H(45) H(18) 2.643 4_454
H(45) H(33) 2.731 4_454
H(45) H(34) 3.176 4_454
H(45) H(42) 3.488 .
H(45) H(43) 3.022 .
H(45) H(44) 1.584 .
H(45) H(46) 1.584 .
H(45) H(47) 2.538 .
H(45) H(48) 2.891 .
H(46) S(1) 3.266 .
H(46) P(1) 2.323 .
H(46) C(26) 3.084 .
H(46) C(27) 3.234 .
H(46) C(28) 3.182 .
H(46) C(29) 3.054 .
H(46) C(30) 2.978 .
H(46) C(31) 3.008 .
H(46) C(35) 2.826 .
H(46) H(7) 3.477 .
H(46) H(18) 3.507 4_454
H(46) H(31) 3.479 .
H(46) H(33) 3.545 4_454
H(46) H(42) 2.670 .
H(46) H(43) 2.947 .
H(46) H(44) 1.584 .
H(46) H(45) 1.584 .
H(47) P(1) 2.312 .
H(47) C(9) 2.991 .
H(47) C(28) 3.378 4_454
H(47) C(29) 3.096 4_454
H(47) C(30) 3.018 4_454
H(47) C(31) 3.312 4_454
H(47) C(35) 3.558 .
H(47) C(36) 2.803 .
H(47) H(8) 3.205 1_455
H(47) H(10) 2.771 .
H(47) H(12) 2.477 .
H(47) H(31) 3.338 4_454
H(47) H(43) 3.530 .
H(47) H(44) 3.061 .
H(47) H(45) 2.538 .
H(47) H(48) 1.584 .
H(47) H(49) 1.584 .
H(48) P(1) 2.327 .
H(48) C(8) 3.293 1_455
H(48) C(30) 3.557 4_454
H(48) C(31) 3.399 4_454
H(48) C(34) 3.523 4_454
H(48) C(35) 2.687 .
H(48) C(36) 3.189 .
H(48) H(6) 3.369 1_455
H(48) H(7) 2.857 1_455
H(48) H(8) 2.841 1_455
H(48) H(18) 3.092 4_454
H(48) H(32) 3.273 1_455
H(48) H(38) 2.850 4_454
H(48) H(41) 2.912 .
H(48) H(43) 2.413 .
H(48) H(45) 2.891 .
H(48) H(47) 1.584 .
H(48) H(49) 1.584 .
H(49) Ir(1) 3.395 .
H(49) Cl(1) 3.343 .
H(49) P(1) 2.328 .
H(49) C(7) 3.313 1_455
H(49) C(8) 3.443 1_455
H(49) C(9) 3.428 .
H(49) C(35) 3.226 .
H(49) H(4) 2.729 1_455
H(49) H(6) 3.021 1_455
H(49) H(7) 3.367 1_455
H(49) H(8) 2.691 1_455
H(49) H(12) 2.796 .
H(49) H(15) 2.777 .
H(49) H(41) 3.122 .
H(49) H(43) 3.405 .
H(49) H(47) 1.584 .
H(49) H(48) 1.584 .
H(49) H(52) 2.984 1_455
H(50) C(24) 2.973 3_755
H(50) C(39) 2.042 .
H(50) C(40) 2.932 .
H(50) C(44) 2.902 .
H(50) H(12) 3.474 1_655
H(50) H(14) 3.443 1_655
H(50) H(15) 3.583 1_655
H(50) H(23) 3.557 1_654
H(50) H(24) 2.922 3_755
H(50) H(25) 2.415 3_755
H(50) H(26) 3.077 3_755
H(50) H(29) 3.325 1_554
H(50) H(36) 3.113 4_554
H(50) H(51) 1.584 .
H(50) H(52) 1.584 .
H(50) H(53) 3.030 .
H(50) H(57) 2.996 .
H(51) C(8) 3.395 .
H(51) C(13) 3.303 1_554
H(51) C(39) 2.042 .
H(51) C(40) 2.600 .
H(51) C(44) 3.263 .
H(51) H(8) 2.734 .
H(51) H(9) 3.428 .
H(51) H(16) 2.664 1_554
H(51) H(28) 3.426 1_554
H(51) H(31) 3.537 4_554
H(51) H(36) 2.716 4_554
H(51) H(50) 1.584 .
H(51) H(52) 1.584 .
H(51) H(53) 2.418 .
H(51) H(57) 3.540 .
H(52) C(8) 3.448 .
H(52) C(10) 3.452 1_655
H(52) C(39) 2.042 .
H(52) C(40) 3.235 .
H(52) C(44) 2.616 .
H(52) H(4) 2.873 .
H(52) H(8) 2.592 .
H(52) H(12) 3.116 1_655
H(52) H(14) 3.310 1_655
H(52) H(15) 2.727 1_655
H(52) H(25) 3.546 3_755
H(52) H(36) 3.381 4_554
H(52) H(49) 2.984 1_655
H(52) H(50) 1.584 .
H(52) H(51) 1.584 .
H(52) H(53) 3.494 .
H(52) H(57) 2.461 .
H(53) C(13) 3.390 1_554
H(53) C(17) 3.006 1_554
H(53) C(18) 2.840 1_554
H(53) C(19) 2.938 1_554
H(53) C(20) 3.160 1_554
H(53) C(21) 3.273 1_554
H(53) C(22) 3.196 1_554
H(53) C(23) 3.546 1_554
H(53) C(38) 2.650 .
H(53) C(39) 2.022 .
H(53) C(41) 2.023 .
H(53) C(42) 3.248 .
H(53) C(44) 3.248 .
H(53) H(11) 2.988 .
H(53) H(16) 2.552 1_554
H(53) H(19) 3.426 1_554
H(53) H(23) 3.154 1_554
H(53) H(50) 3.030 .
H(53) H(51) 2.418 .
H(53) H(52) 3.494 .
H(53) H(54) 2.321 .
H(54) C(19) 3.078 1_554
H(54) C(19) 3.280 3_655
H(54) C(20) 3.487 1_554
H(54) C(24) 3.465 3_655
H(54) C(39) 3.257 .
H(54) C(40) 2.032 .
H(54) C(42) 2.044 .
H(54) C(43) 3.255 .
H(54) H(14) 3.221 .
H(54) H(19) 2.880 1_554
H(54) H(19) 2.473 3_655
H(54) H(24) 2.658 3_655
H(54) H(26) 3.119 1_554
H(54) H(53) 2.321 .
H(54) H(55) 2.359 .
H(55) Cl(1) 2.960 3_655
H(55) C(6) 3.592 3_655
H(55) C(40) 3.257 .
H(55) C(41) 2.052 .
H(55) C(43) 2.055 .
H(55) C(44) 3.280 .
H(55) H(1) 2.677 3_655
H(55) H(3) 3.442 .
H(55) H(13) 2.928 3_655
H(55) H(19) 3.333 3_655
H(55) H(21) 3.547 3_655
H(55) H(54) 2.359 .
H(55) H(56) 2.354 .
H(56) C(6) 3.595 3_755
H(56) C(7) 3.296 3_755
H(56) C(39) 3.265 .
H(56) C(41) 3.250 .
H(56) C(42) 2.041 .
H(56) C(43) 3.246 3_755
H(56) C(44) 2.036 .
H(56) C(44) 3.171 3_755
H(56) H(2) 2.933 3_755
H(56) H(3) 3.058 .
H(56) H(3) 3.496 3_755
H(56) H(4) 3.002 3_755
H(56) H(5) 2.796 3_755
H(56) H(13) 3.424 3_655
H(56) H(20) 3.592 3_755
H(56) H(55) 2.354 .
H(56) H(56) 2.736 3_755
H(56) H(57) 2.341 .
H(56) H(57) 2.591 3_755
H(57) C(6) 3.553 3_755
H(57) C(7) 3.543 .
H(57) C(10) 3.182 1_655
H(57) C(38) 2.672 .
H(57) C(39) 2.059 .
H(57) C(40) 3.251 .
H(57) C(42) 3.278 .
H(57) C(43) 2.045 .
H(57) C(43) 3.464 3_755
H(57) H(2) 3.148 3_755
H(57) H(3) 3.055 3_755
H(57) H(4) 2.808 .
H(57) H(13) 3.155 1_655
H(57) H(14) 3.115 1_655
H(57) H(15) 2.755 1_655
H(57) H(25) 3.093 3_755
H(57) H(50) 2.996 .
H(57) H(51) 3.540 .
H(57) H(52) 2.461 .
H(57) H(56) 2.341 .
H(57) H(56) 2.591 3_755

loop_
_geom_torsion_atom_site_label_1
_geom_torsion_atom_site_label_2
_geom_torsion_atom_site_label_3
_geom_torsion_atom_site_label_4
_geom_torsion
Cl(1) Ir(1) S(1) C(11) -2.2(3)
Cl(1) Ir(1) P(1) C(35) 44.7(3)
Cl(1) Ir(1) P(1) C(36) 166.1(3)
Cl(1) Ir(1) P(1) C(37) -72.8(3)
Cl(1) Ir(1) C(1) C(2) -153.6(4)
Cl(1) Ir(1) C(1) C(5) 88.1(4)
Cl(1) Ir(1) C(1) C(6) -29.3(6)
Cl(1) Ir(1) C(2) C(1) 33.4(5)
Cl(1) Ir(1) C(2) C(3) 154.0(3)
Cl(1) Ir(1) C(2) C(7) -90.6(6)
Cl(1) Ir(1) C(3) C(2) -60.9(6)
Cl(1) Ir(1) C(3) C(4) 52.6(6)
Cl(1) Ir(1) C(3) C(8) 175.7(4)
Cl(1) Ir(1) C(4) C(3) -157.3(3)
Cl(1) Ir(1) C(4) C(5) -39.0(5)
Cl(1) Ir(1) C(4) C(9) 83.1(7)
Cl(1) Ir(1) C(5) C(1) -94.5(4)
Cl(1) Ir(1) C(5) C(4) 148.4(4)
Cl(1) Ir(1) C(5) C(10) 28.4(6)
S(1) Ir(1) P(1) C(35) -59.9(3)
S(1) Ir(1) P(1) C(36) 61.5(3)
S(1) Ir(1) P(1) C(37) -177.4(3)
P(1) Ir(1) S(1) C(11) 82.2(3)
S(1) Ir(1) C(1) C(2) -45.4(4)
S(1) Ir(1) C(1) C(5) -163.7(3)
S(1) Ir(1) C(1) C(6) 78.9(6)
C(1) Ir(1) S(1) C(11) -104.9(3)
S(1) Ir(1) C(2) C(1) 140.2(4)
S(1) Ir(1) C(2) C(3) -99.2(3)
S(1) Ir(1) C(2) C(7) 16.1(6)
C(2) Ir(1) S(1) C(11) -129.7(3)
S(1) Ir(1) C(3) C(2) 82.0(3)
S(1) Ir(1) C(3) C(4) -164.5(4)
S(1) Ir(1) C(3) C(8) -41.4(6)
C(3) Ir(1) S(1) C(11) -167.7(3)
S(1) Ir(1) C(4) C(3) 21.1(5)
S(1) Ir(1) C(4) C(5) 139.4(3)
S(1) Ir(1) C(4) C(9) -98.5(7)
C(4) Ir(1) S(1) C(11) 179.2(4)
S(1) Ir(1) C(5) C(1) 31.5(6)
S(1) Ir(1) C(5) C(4) -85.6(5)
S(1) Ir(1) C(5) C(10) 154.4(4)
C(5) Ir(1) S(1) C(11) -125.8(5)
P(1) Ir(1) C(1) C(2) 115.1(5)
P(1) Ir(1) C(1) C(5) -3.2(8)
P(1) Ir(1) C(1) C(6) -120.6(6)
C(1) Ir(1) P(1) C(35) 137.7(6)
C(1) Ir(1) P(1) C(36) -100.9(6)
C(1) Ir(1) P(1) C(37) 20.1(6)
P(1) Ir(1) C(2) C(1) -141.9(3)
P(1) Ir(1) C(2) C(3) -21.2(6)
P(1) Ir(1) C(2) C(7) 94.1(7)
C(2) Ir(1) P(1) C(35) -139.1(4)
C(2) Ir(1) P(1) C(36) -17.7(5)
C(2) Ir(1) P(1) C(37) 103.4(5)
P(1) Ir(1) C(3) C(2) 168.0(3)
P(1) Ir(1) C(3) C(4) -78.5(4)
P(1) Ir(1) C(3) C(8) 44.6(6)
C(3) Ir(1) P(1) C(35) -153.0(3)
C(3) Ir(1) P(1) C(36) -31.6(3)
C(3) Ir(1) P(1) C(37) 89.5(4)
P(1) Ir(1) C(4) C(3) 111.7(4)
P(1) Ir(1) C(4) C(5) -130.0(4)
P(1) Ir(1) C(4) C(9) -7.9(7)
C(4) Ir(1) P(1) C(35) 168.3(3)
C(4) Ir(1) P(1) C(36) -70.3(4)
C(4) Ir(1) P(1) C(37) 50.8(4)
P(1) Ir(1) C(5) C(1) 178.7(3)
P(1) Ir(1) C(5) C(4) 61.6(4)
P(1) Ir(1) C(5) C(10) -58.5(6)
C(5) Ir(1) P(1) C(35) 135.4(3)
C(5) Ir(1) P(1) C(36) -103.2(4)
C(5) Ir(1) P(1) C(37) 17.9(4)
C(1) Ir(1) C(2) C(3) 120.6(6)
C(1) Ir(1) C(2) C(7) -124.0(8)
C(2) Ir(1) C(1) C(5) -118.3(6)
C(2) Ir(1) C(1) C(6) 124.3(8)
C(1) Ir(1) C(3) C(2) -34.6(4)
C(1) Ir(1) C(3) C(4) 78.9(4)
C(1) Ir(1) C(3) C(8) -158.0(7)
C(3) Ir(1) C(1) C(2) 36.7(4)
C(3) Ir(1) C(1) C(5) -81.6(4)
C(3) Ir(1) C(1) C(6) 161.0(7)
C(1) Ir(1) C(4) C(3) -80.5(4)
C(1) Ir(1) C(4) C(5) 37.9(4)
C(1) Ir(1) C(4) C(9) 160.0(8)
C(4) Ir(1) C(1) C(2) 80.7(4)
C(4) Ir(1) C(1) C(5) -37.6(4)
C(4) Ir(1) C(1) C(6) -155.0(7)
C(1) Ir(1) C(5) C(4) -117.1(6)
C(1) Ir(1) C(5) C(10) 122.9(8)
C(5) Ir(1) C(1) C(2) 118.3(6)
C(5) Ir(1) C(1) C(6) -117.4(8)
C(2) Ir(1) C(3) C(4) 113.5(6)
C(2) Ir(1) C(3) C(8) -123.4(7)
C(3) Ir(1) C(2) C(1) -120.6(6)
C(3) Ir(1) C(2) C(7) 115.3(8)
C(2) Ir(1) C(4) C(3) -39.7(4)
C(2) Ir(1) C(4) C(5) 78.6(4)
C(2) Ir(1) C(4) C(9) -159.3(8)
C(4) Ir(1) C(2) C(1) -80.2(4)
C(4) Ir(1) C(2) C(3) 40.4(4)
C(4) Ir(1) C(2) C(7) 155.7(7)
C(2) Ir(1) C(5) C(1) 36.0(4)
C(2) Ir(1) C(5) C(4) -81.1(4)
C(2) Ir(1) C(5) C(10) 158.8(7)
C(5) Ir(1) C(2) C(1) -37.7(4)
C(5) Ir(1) C(2) C(3) 82.9(4)
C(5) Ir(1) C(2) C(7) -161.7(7)
C(3) Ir(1) C(4) C(5) 118.3(6)
C(3) Ir(1) C(4) C(9) -119.5(9)
C(4) Ir(1) C(3) C(2) -113.5(6)
C(4) Ir(1) C(3) C(8) 123.1(8)
C(3) Ir(1) C(5) C(1) 79.1(4)
C(3) Ir(1) C(5) C(4) -38.0(4)
C(3) Ir(1) C(5) C(10) -158.0(7)
C(5) Ir(1) C(3) C(2) -76.9(4)
C(5) Ir(1) C(3) C(4) 36.6(4)
C(5) Ir(1) C(3) C(8) 159.7(7)
C(4) Ir(1) C(5) C(1) 117.1(6)
C(4) Ir(1) C(5) C(10) -120.0(8)
C(5) Ir(1) C(4) C(3) -118.3(6)
C(5) Ir(1) C(4) C(9) 122.1(9)
Ir(1) S(1) C(11) C(12) 63.5(6)
Ir(1) S(1) C(11) C(16) -128.0(4)
Ir(1) C(1) C(2) C(3) -57.0(5)
Ir(1) C(1) C(2) C(7) 123.4(8)
Ir(1) C(1) C(5) C(4) 62.4(5)
Ir(1) C(1) C(5) C(10) -122.2(8)
C(2) C(1) C(5) Ir(1) -62.0(5)
C(2) C(1) C(5) C(4) 0.3(8)
C(2) C(1) C(5) C(10) 175.8(7)
C(5) C(1) C(2) Ir(1) 59.9(5)
C(5) C(1) C(2) C(3) 3.0(8)
C(5) C(1) C(2) C(7) -176.6(7)
C(6) C(1) C(2) Ir(1) -123.0(8)
C(6) C(1) C(2) C(3) -179.9(5)
C(6) C(1) C(2) C(7) 0.5(12)
C(6) C(1) C(5) Ir(1) 120.7(7)
C(6) C(1) C(5) C(4) -176.9(7)
C(6) C(1) C(5) C(10) -1.5(12)
Ir(1) C(2) C(3) C(4) -64.7(4)
Ir(1) C(2) C(3) C(8) 123.6(7)
C(1) C(2) C(3) Ir(1) 59.6(5)
C(1) C(2) C(3) C(4) -5.1(8)
C(1) C(2) C(3) C(8) -176.8(7)
C(7) C(2) C(3) Ir(1) -120.8(7)
C(7) C(2) C(3) C(4) 174.6(7)
C(7) C(2) C(3) C(8) 2.8(12)
Ir(1) C(3) C(4) C(5) -61.6(5)
Ir(1) C(3) C(4) C(9) 125.3(8)
C(2) C(3) C(4) Ir(1) 66.8(4)
C(2) C(3) C(4) C(5) 5.2(8)
C(2) C(3) C(4) C(9) -167.9(7)
C(8) C(3) C(4) Ir(1) -121.6(7)
C(8) C(3) C(4) C(5) 176.8(7)
C(8) C(3) C(4) C(9) 3.7(12)
Ir(1) C(4) C(5) C(1) -63.9(5)
Ir(1) C(4) C(5) C(10) 120.6(7)
C(3) C(4) C(5) Ir(1) 60.3(5)
C(3) C(4) C(5) C(1) -3.5(8)
C(3) C(4) C(5) C(10) -179.0(7)
C(9) C(4) C(5) Ir(1) -126.6(8)
C(9) C(4) C(5) C(1) 169.5(7)
C(9) C(4) C(5) C(10) -6.0(13)
S(1) C(11) C(12) C(13) 172.3(5)
S(1) C(11) C(12) C(17) -7.8(10)
S(1) C(11) C(16) C(15) -172.2(5)
S(1) C(11) C(16) C(26) 8.1(9)
C(12) C(11) C(16) C(15) -2.9(9)
C(12) C(11) C(16) C(26) 177.4(6)
C(16) C(11) C(12) C(13) 3.7(10)
C(16) C(11) C(12) C(17) -176.4(6)
C(11) C(12) C(13) C(14) -2.9(11)
C(11) C(12) C(17) C(18) -109.2(8)
C(11) C(12) C(17) C(22) 81.5(9)
C(13) C(12) C(17) C(18) 70.7(8)
C(13) C(12) C(17) C(22) -98.6(8)
C(17) C(12) C(13) C(14) 177.3(7)
C(12) C(13) C(14) C(15) 1.0(11)
C(13) C(14) C(15) C(16) -0.1(9)
C(14) C(15) C(16) C(11) 1.1(10)
C(14) C(15) C(16) C(26) -179.2(6)
C(11) C(16) C(26) C(27) -72.0(9)
C(11) C(16) C(26) C(31) 113.5(7)
C(15) C(16) C(26) C(27) 108.3(7)
C(15) C(16) C(26) C(31) -66.2(8)
C(12) C(17) C(18) C(19) -172.5(6)
C(12) C(17) C(18) C(23) 5.0(10)
C(12) C(17) C(22) C(21) 172.5(6)
C(12) C(17) C(22) C(25) -5.4(10)
C(18) C(17) C(22) C(21) 3.2(10)
C(18) C(17) C(22) C(25) -174.7(6)
C(22) C(17) C(18) C(19) -3.2(10)
C(22) C(17) C(18) C(23) 174.4(6)
C(17) C(18) C(19) C(20) 1.8(11)
C(23) C(18) C(19) C(20) -175.8(7)
C(18) C(19) C(20) C(21) -0.5(9)
C(18) C(19) C(20) C(24) 178.5(7)
C(19) C(20) C(21) C(22) 0.5(9)
C(24) C(20) C(21) C(22) -178.4(7)
C(20) C(21) C(22) C(17) -1.9(11)
C(20) C(21) C(22) C(25) 176.0(7)
C(16) C(26) C(27) C(28) 179.4(6)
C(16) C(26) C(27) C(32) -1.1(10)
C(16) C(26) C(31) C(30) 179.8(6)
C(16) C(26) C(31) C(34) 2.7(10)
C(27) C(26) C(31) C(30) 5.2(10)
C(27) C(26) C(31) C(34) -171.8(7)
C(31) C(26) C(27) C(28) -6.0(10)
C(31) C(26) C(27) C(32) 173.4(7)
C(26) C(27) C(28) C(29) 2.4(11)
C(32) C(27) C(28) C(29) -177.0(7)
C(27) C(28) C(29) C(30) 2.0(12)
C(27) C(28) C(29) C(33) -178.2(7)
C(28) C(29) C(30) C(31) -2.9(11)
C(33) C(29) C(30) C(31) 177.4(7)
C(29) C(30) C(31) C(26) -0.7(11)
C(29) C(30) C(31) C(34) 176.5(7)
C(38) C(39) C(40) C(41) 175.3(9)
C(38) C(39) C(44) C(43) -174.4(9)
C(40) C(39) C(44) C(43) -0.2(10)
C(44) C(39) C(40) C(41) 1.2(14)
C(39) C(40) C(41) C(42) -1.6(16)
C(40) C(41) C(42) C(43) 1.0(16)
C(41) C(42) C(43) C(44) -0.0(16)
C(42) C(43) C(44) C(39) -0.4(12)
